data_7063082
loop_
_publ_author_name
'Bryleva, Yuliya A.'
'Rakhmanova, Mariana I.'
'Artem'ev, Alexander V.'
'Baranov, Andrey Yu.'
'Glinskaya, Ludmila A.'

_publ_section_title
;
 Dual emissive Ln(iii)--Ag(i) heterometallic chains based on
 tris(2-pyridyl)phosphine oxide
;
_journal_issue 14
_journal_name_full 'New Journal of Chemistry'
_journal_page_first 6430
_journal_page_last 6437
_journal_paper_doi 10.1039/D4NJ00617H
_journal_volume 48
_journal_year 2024
_chemical_formula_moiety '2(C15 H12 Ag0.5 N5 O7 P Tb0.5), 3(C2 H3 N)'
_chemical_formula_sum 'C36 H33 Ag N13 O14 P2 Tb'
_chemical_formula_weight 1200.48
_space_group_crystal_system orthorhombic
_space_group_IT_number 20
_space_group_name_Hall 'C 2c 2'
_space_group_name_H-M_alt 'C 2 2 21'
_atom_sites_solution_hydrogens geom
_audit_creation_date 2023-11-30
_audit_creation_method
;
Olex2 1.5
(compiled 2023.03.06 svn.rbb2c1857 for OlexSys, GUI svn.r6748)
;
_audit_update_record
;
2024-01-29 deposited with the CCDC.	2024-03-11 downloaded from the CCDC.
;
_cell_angle_alpha 90
_cell_angle_beta 90
_cell_angle_gamma 90
_cell_formula_units_Z 16
_cell_length_a 16.0444(4)
_cell_length_b 28.8706(9)
_cell_length_c 38.8302(10)
_cell_measurement_reflns_used 9095
_cell_measurement_temperature 150(2)
_cell_measurement_theta_max 30.92
_cell_measurement_theta_min 2.52
_cell_volume 17986.6(9)
_computing_cell_refinement 'Bruker SAINT'
_computing_data_collection 'Bruker APEX3'
_computing_data_reduction 'Bruker SAINT'
_computing_molecular_graphics 'Olex2 1.5 (Dolomanov et al., 2009)'
_computing_publication_material 'Olex2 1.5 (Dolomanov et al., 2009)'
_computing_structure_refinement 'SHELXL 2014/7 (Sheldrick, 2015)'
_computing_structure_solution 'SHELXT 2014/5 (Sheldrick, 2014)'
_diffrn_ambient_temperature 150(2)
_diffrn_detector_area_resol_mean 7.41
_diffrn_detector_type 'Bruker PHOTON III area detector'
_diffrn_measured_fraction_theta_full 0.999
_diffrn_measured_fraction_theta_max 0.998
_diffrn_measurement_device 'three-circle diffractometer'
_diffrn_measurement_device_type 'Bruker D8 Venture diffractometer'
_diffrn_measurement_method '\w and \f scans'
_diffrn_radiation_type MoK\a
_diffrn_radiation_wavelength 0.71073
_diffrn_reflns_av_R_equivalents 0.0575
_diffrn_reflns_av_unetI/netI 0.0347
_diffrn_reflns_Laue_measured_fraction_full 0.999
_diffrn_reflns_Laue_measured_fraction_max 0.998
_diffrn_reflns_limit_h_max 23
_diffrn_reflns_limit_h_min -23
_diffrn_reflns_limit_k_max 42
_diffrn_reflns_limit_k_min -42
_diffrn_reflns_limit_l_max 57
_diffrn_reflns_limit_l_min -57
_diffrn_reflns_number 231949
_diffrn_reflns_point_group_measured_fraction_full 1.000
_diffrn_reflns_point_group_measured_fraction_max 0.998
_diffrn_reflns_theta_full 25.242
_diffrn_reflns_theta_max 31.585
_diffrn_reflns_theta_min 1.544
_exptl_absorpt_coefficient_mu 2.146
_exptl_absorpt_correction_T_max 0.7462
_exptl_absorpt_correction_T_min 0.6545
_exptl_absorpt_correction_type multi-scan
_exptl_absorpt_process_details
;
SADABS-2016/2 (Bruker,2016/2) was used for absorption correction.
wR2(int) was 0.0996 before and 0.0600 after correction.
The Ratio of minimum to maximum transmission is 0.8771.
The \l/2 correction factor is Not present.
;
_exptl_crystal_colour 'clear light colourless'
_exptl_crystal_colour_lustre clear
_exptl_crystal_colour_modifier light
_exptl_crystal_colour_primary colourless
_exptl_crystal_density_diffrn 1.773
_exptl_crystal_description block
_exptl_crystal_F_000 9504
_exptl_crystal_preparation Luminescent
_exptl_crystal_recrystallization_method 'Re-crystallisation from solvent: MeCN'
_exptl_crystal_size_max 0.1
_exptl_crystal_size_mid 0.05
_exptl_crystal_size_min 0.03
_refine_diff_density_max 1.209
_refine_diff_density_min -1.303
_refine_diff_density_rms 0.100
_refine_ls_abs_structure_details
;
 Refined as an inversion twin.
;
_refine_ls_abs_structure_Flack 0.422(8)
_refine_ls_extinction_method none
_refine_ls_goodness_of_fit_ref 1.017
_refine_ls_hydrogen_treatment constr
_refine_ls_matrix_type full
_refine_ls_number_parameters 1276
_refine_ls_number_reflns 30129
_refine_ls_number_restraints 19
_refine_ls_restrained_S_all 1.019
_refine_ls_R_factor_all 0.0443
_refine_ls_R_factor_gt 0.0340
_refine_ls_shift/su_max 0.005
_refine_ls_shift/su_mean 0.000
_refine_ls_structure_factor_coef Fsqd
_refine_ls_weighting_details 'w=1/[\s^2^(Fo^2^)+(0.0254P)^2^+51.6233P] where P=(Fo^2^+2Fc^2^)/3'
_refine_ls_weighting_scheme calc
_refine_ls_wR_factor_gt 0.0719
_refine_ls_wR_factor_ref 0.0763
_reflns_Friedel_coverage 0.885
_reflns_Friedel_fraction_full 1.000
_reflns_Friedel_fraction_max 0.999
_reflns_number_gt 26043
_reflns_number_total 30129
_reflns_threshold_expression 'I > 2\s(I)'
_cod_data_source_file d4nj00617h2.cif
_cod_data_source_block tbag573
_cod_depositor_comments 'Adding full bibliography for 7063081--7063082.cif.'
_cod_database_code 7063082
_shelx_shelxl_version_number 2014/7
_shelx_space_group_comment
;
The symmetry employed for this shelxl refinement is uniquely defined
by the following loop, which should always be used as a source of
symmetry information in preference to the above space-group names.
They are only intended as comments.
;
_shelx_estimated_absorpt_t_max 0.938
_shelx_estimated_absorpt_t_min 0.814
_olex2_refinement_description
;
1. Twinned data refinement
 Scales: 0.578(8)
 0.422(8)
2. Fixed Uiso
 At 1.2 times of:
  All C(H) groups
 At 1.5 times of:
  All C(H,H,H) groups
3. Restrained distances
 N2S-C21S
 1.11 with sigma of 0.005
 C22S-C21S
 1.44 with sigma of 0.005
 C22S-N2S
 2.55 with sigma of 0.005
 Tb2-O61 \\sim Tb2-O61'
 with sigma of 0.02
 Tb2-O62 \\sim Tb2-O62'
 with sigma of 0.02
 N61-O61 \\sim N61-O61'
 with sigma of 0.02
 N61-O62 \\sim N61-O62'
 with sigma of 0.02
 Tb1-O32 \\sim Tb1-O32'
 with sigma of 0.02
 Tb1-O31 \\sim Tb1-O31'
 with sigma of 0.02
 N31-O32 \\sim N31-O32'
 with sigma of 0.02
 N31-O31 \\sim N31-O31'
 with sigma of 0.02
 Tb2-O51 \\sim Tb2-O51'
 with sigma of 0.02
 Tb2-O52 \\sim Tb2-O52'
 with sigma of 0.02
 O51-N51 \\sim O51'-N51
 with sigma of 0.02
 N51-O52 \\sim N51-O52'
 with sigma of 0.02
 Tb1-O42 \\sim Tb1-O42'
 with sigma of 0.02
 Tb1-O41 \\sim Tb1-O41'
 with sigma of 0.02
 N41-O42 \\sim N41-O42'
 with sigma of 0.02
 N41-O41 \\sim N41-O41'
 with sigma of 0.02
4. Others
 Sof(O61')=Sof(O62')=1-FVAR(1)
 Sof(O61)=Sof(O62)=FVAR(1)
 Sof(O31')=Sof(O32')=1-FVAR(2)
 Sof(O32)=Sof(O31)=FVAR(2)
 Sof(O52')=Sof(O51')=1-FVAR(3)
 Sof(O51)=Sof(O52)=FVAR(3)
 Sof(O41')=Sof(O42')=1-FVAR(4)
 Sof(O42)=Sof(O41)=FVAR(4)
5.a Aromatic/amide H refined with riding coordinates:
 C3H(HR), C2B(H2B), C4C(H4C), C2F(H2F), C4F(H4F), C2O(HS), C3F(H3F), C4J(HT),
 C4H(HU), C2C(H2C), C5O(HV), C3C(H3C), C4O(HW), C3O(HX), C2K(HY), C5C(H5C),
 C3E(H3E), C3A(H3A), C2I(HZ), C5H(H1), C3J(H2), C2H(H3), C3G(H4), C2E(H2E),
 C2G(H5), C2A(H2A), C4B(H4B), C4D(H4D), C5F(H5F), C4I(H6), C5G(H7), C4G(H8),
 C5B(H5B), C5I(H9), C3D(H3D), C3K(H10), C4A(H4A), C2D(H2D), C4K(H11), C2J(H12),
 C5J(H13), C3I(H14), C5A(H5A), C4E(H4E), C5E(H5E), C3B(H3B), C5D(H5D), C5K(H15)
5.b Idealised Me refined as rotating group:
 C52S(H,HA,HB), C42S(HC,HD,HE), C32S(HF,HG,HH), C12S(HI,HJ,HK), C62S(HL,HM,HN),
  C22S(HO,HP,HQ)
;
_olex2_submission_special_instructions 'No special instructions were received'

loop_
_space_group_symop_operation_xyz
'x, y, z'
'-x, -y, z+1/2'
'-x, y, -z+1/2'
'x, -y, -z'
'x+1/2, y+1/2, z'
'-x+1/2, -y+1/2, z+1/2'
'-x+1/2, y+1/2, -z+1/2'
'x+1/2, -y+1/2, -z'

loop_
_atom_site_label
_atom_site_type_symbol
_atom_site_fract_x
_atom_site_fract_y
_atom_site_fract_z
_atom_site_U_iso_or_equiv
_atom_site_adp_type
_atom_site_occupancy
_atom_site_site_symmetry_order
_atom_site_calc_flag
_atom_site_refinement_flags_posn
_atom_site_refinement_flags_adp
_atom_site_refinement_flags_occupancy
_atom_site_disorder_assembly
_atom_site_disorder_group
Tb1 Tb 0.48964(2) 0.24941(2) 0.53883(2) 0.01839(4) Uani 1 1 d D . . . .
Tb2 Tb 0.75332(2) 0.49034(2) 0.71238(2) 0.01885(5) Uani 1 1 d D . . . .
Ag1 Ag 0.48035(4) 0.0000 0.5000 0.02752(14) Uani 1 2 d S T P . .
Ag2 Ag 0.50464(4) 0.5000 0.5000 0.03134(15) Uani 1 2 d S T P . .
Ag3 Ag 0.74315(3) 0.24011(2) 0.74545(2) 0.03150(9) Uani 1 1 d . . . . .
P3 P 0.75275(9) 0.36177(3) 0.73459(3) 0.0195(2) Uani 1 1 d . . . . .
P4 P 0.75891(9) 0.61820(4) 0.73670(3) 0.0188(2) Uani 1 1 d . . . . .
P1 P 0.48412(9) 0.12152(4) 0.51489(3) 0.0187(2) Uani 1 1 d . . . . .
P2 P 0.49856(9) 0.37793(4) 0.51569(3) 0.0201(2) Uani 1 1 d . . . . .
O2 O 0.4958(3) 0.32743(11) 0.52328(10) 0.0259(8) Uani 1 1 d . . . . .
O4 O 0.7576(3) 0.56777(10) 0.72896(8) 0.0234(7) Uani 1 1 d . . . . .
O73 O 1.0068(3) 0.48877(19) 0.69070(13) 0.0431(11) Uani 1 1 d . . . . .
O3 O 0.7543(3) 0.41256(10) 0.72844(8) 0.0239(7) Uani 1 1 d . . . . .
O63 O 0.7445(3) 0.50155(14) 0.60624(12) 0.0495(12) Uani 1 1 d . . . . .
O1 O 0.4830(3) 0.17224(10) 0.52173(9) 0.0233(7) Uani 1 1 d . . . . .
O82 O 0.8298(2) 0.48734(16) 0.76679(10) 0.0315(8) Uani 1 1 d . . . . .
N61 N 0.7459(3) 0.49699(13) 0.63763(11) 0.0282(9) Uani 1 1 d D . . . .
N31 N 0.5012(3) 0.24810(17) 0.61380(11) 0.0307(9) Uani 1 1 d D . . . .
O12 O 0.4061(2) 0.25225(16) 0.48681(9) 0.0321(7) Uani 1 1 d . . . . .
C1B C 0.5742(3) 0.10507(18) 0.48911(15) 0.0215(10) Uani 1 1 d . . . . .
C1O C 0.8464(3) 0.63347(18) 0.76407(15) 0.0208(10) Uani 1 1 d . . . . .
C1D C 0.4054(3) 0.39658(19) 0.49298(15) 0.0229(11) Uani 1 1 d . . . . .
C1I C 0.6609(3) 0.34542(18) 0.75905(15) 0.0217(11) Uani 1 1 d . . . . .
N1H N 0.8519(3) 0.29750(16) 0.76377(14) 0.0267(10) Uani 1 1 d . . . . .
O51 O 0.6130(7) 0.4527(4) 0.7058(9) 0.043(4) Uani 0.61(7) 1 d D . P A 1
N71 N 0.9326(3) 0.4879(2) 0.69635(12) 0.0277(9) Uani 1 1 d . . . . .
O11 O 0.5391(2) 0.24966(18) 0.47830(9) 0.0351(8) Uani 1 1 d . . . . .
N1O N 0.8557(3) 0.67831(17) 0.77070(14) 0.0287(11) Uani 1 1 d . . . . .
O71 O 0.8914(3) 0.45213(16) 0.70008(16) 0.0447(14) Uani 1 1 d . . . . .
O81 O 0.6948(3) 0.48851(16) 0.77117(10) 0.0335(8) Uani 1 1 d . . . . .
N1A N 0.3873(3) 0.05991(15) 0.48051(13) 0.0241(9) Uani 1 1 d . . . . .
O43 O 0.7453(3) 0.24275(17) 0.55425(11) 0.0465(11) Uani 1 1 d . . . . .
N1I N 0.6485(3) 0.30045(17) 0.76601(14) 0.0266(10) Uani 1 1 d . . . . .
C3H C 0.9630(3) 0.3608(2) 0.79252(16) 0.0286(12) Uani 1 1 d . . . . .
HR H 1.0015 0.3822 0.8021 0.034 Uiso 1 1 calc R U . . .
N11 N 0.4660(3) 0.2525(2) 0.46554(12) 0.0372(11) Uani 1 1 d . . . . .
N1K N 0.6547(3) 0.67969(16) 0.76863(15) 0.0300(11) Uani 1 1 d . . . . .
N51 N 0.5710(3) 0.4886(2) 0.70283(13) 0.0338(10) Uani 1 1 d D . . . .
O61 O 0.7706(7) 0.4612(3) 0.65159(19) 0.033(2) Uani 0.618(19) 1 d D . P A 1
O72 O 0.8900(3) 0.52491(16) 0.69795(19) 0.062(2) Uani 1 1 d . . . . .
O33 O 0.5069(3) 0.24687(18) 0.64476(11) 0.0525(13) Uani 1 1 d . . . . .
C2B C 0.6218(4) 0.1393(2) 0.47416(15) 0.0260(11) Uani 1 1 d . . . . .
H2B H 0.6077 0.1710 0.4768 0.031 Uiso 1 1 calc R U . . .
O23 O 0.2354(3) 0.2541(2) 0.56051(15) 0.0635(14) Uani 1 1 d . . . . .
O21 O 0.3505(3) 0.21631(16) 0.55373(17) 0.0498(15) Uani 1 1 d . . . . .
N1D N 0.3999(3) 0.44097(17) 0.48393(14) 0.0274(10) Uani 1 1 d . . . . .
N41 N 0.6710(3) 0.24493(19) 0.54897(12) 0.0297(10) Uani 1 1 d D . . . .
O22 O 0.3517(3) 0.28951(17) 0.55160(17) 0.0527(16) Uani 1 1 d . . . . .
N1B N 0.5890(3) 0.05944(16) 0.48620(14) 0.0251(9) Uani 1 1 d . . . . .
N1E N 0.6027(3) 0.43736(16) 0.48334(15) 0.0290(11) Uani 1 1 d . . . . .
C4C C 0.5106(5) 0.0430(2) 0.61498(17) 0.0478(17) Uani 1 1 d . . . . .
H4C H 0.5141 0.0266 0.6361 0.057 Uiso 1 1 calc R U . . .
C2F C 0.5527(4) 0.3894(2) 0.58263(16) 0.0312(12) Uani 1 1 d . . . . .
H2F H 0.5668 0.3575 0.5818 0.037 Uiso 1 1 calc R U . . .
C4F C 0.5475(5) 0.4613(2) 0.61198(17) 0.0454(16) Uani 1 1 d . . . . .
H4F H 0.5574 0.4798 0.6318 0.055 Uiso 1 1 calc R U . . .
N1C N 0.4545(4) 0.04839(16) 0.55747(14) 0.0405(13) Uani 1 1 d . . . . .
C2O C 0.8990(3) 0.5993(2) 0.77580(15) 0.0256(11) Uani 1 1 d . . . . .
HS H 0.8900 0.5677 0.7700 0.031 Uiso 1 1 calc R U . . .
C3F C 0.5690(4) 0.4155(2) 0.61170(16) 0.0364(13) Uani 1 1 d . . . . .
H3F H 0.5948 0.4018 0.6312 0.044 Uiso 1 1 calc R U . . .
C4J C 0.8000(4) 0.7037(2) 0.64114(17) 0.0471(17) Uani 1 1 d . . . . .
HT H 0.8089 0.7228 0.6215 0.056 Uiso 1 1 calc R U . . .
C4H C 0.9730(4) 0.3137(2) 0.79768(17) 0.0318(13) Uani 1 1 d . . . . .
HU H 1.0178 0.3021 0.8111 0.038 Uiso 1 1 calc R U . . .
C2C C 0.5423(4) 0.10837(19) 0.57979(15) 0.0309(12) Uani 1 1 d . . . . .
H2C H 0.5691 0.1373 0.5761 0.037 Uiso 1 1 calc R U . . .
C5O C 0.9196(4) 0.6904(2) 0.79137(19) 0.0339(14) Uani 1 1 d . . . . .
HV H 0.9266 0.7222 0.7971 0.041 Uiso 1 1 calc R U . . .
C3C C 0.5523(5) 0.0846(2) 0.61066(18) 0.0419(15) Uani 1 1 d . . . . .
H3C H 0.5868 0.0967 0.6284 0.050 Uiso 1 1 calc R U . . .
C4O C 0.9752(4) 0.6587(2) 0.80458(18) 0.0349(14) Uani 1 1 d . . . . .
HW H 1.0194 0.6686 0.8191 0.042 Uiso 1 1 calc R U . . .
C1J C 0.7716(3) 0.65184(16) 0.69775(13) 0.0245(10) Uani 1 1 d . . . . .
N1G N 0.7263(4) 0.28858(17) 0.69135(14) 0.0477(16) Uani 1 1 d . . . . .
N81 N 0.7663(4) 0.4824(2) 0.78518(12) 0.0446(14) Uani 1 1 d . . . . .
C3O C 0.9658(4) 0.6126(2) 0.79642(16) 0.0311(13) Uani 1 1 d . . . . .
HX H 1.0043 0.5902 0.8047 0.037 Uiso 1 1 calc R U . . .
O53 O 0.4956(3) 0.4873(2) 0.69948(16) 0.0634(16) Uani 1 1 d . . . . .
O32 O 0.4762(9) 0.2841(2) 0.59717(17) 0.038(3) Uani 0.67(3) 1 d D . P B 1
N1J N 0.7490(4) 0.69638(13) 0.69841(11) 0.0370(11) Uani 1 1 d . . . . .
O42 O 0.6278(6) 0.2811(4) 0.5561(7) 0.027(4) Uani 0.57(6) 1 d D . P B 1
C2K C 0.6112(4) 0.6000(2) 0.77005(16) 0.0276(11) Uani 1 1 d . . . . .
HY H 0.6203 0.5687 0.7635 0.033 Uiso 1 1 calc R U . . .
O52 O 0.6137(10) 0.5264(4) 0.7026(13) 0.062(9) Uani 0.61(7) 1 d D . P A 1
C5C C 0.4640(5) 0.0258(2) 0.58798(18) 0.0477(18) Uani 1 1 d . . . . .
H5C H 0.4373 -0.0033 0.5908 0.057 Uiso 1 1 calc R U . . .
N1F N 0.4952(4) 0.45590(15) 0.55479(13) 0.0438(14) Uani 1 1 d . . . . .
C1G C 0.7578(4) 0.33149(15) 0.69362(13) 0.0287(10) Uani 1 1 d . . . . .
C3E C 0.6982(4) 0.3684(2) 0.45206(19) 0.0408(17) Uani 1 1 d . . . . .
H3E H 0.7302 0.3451 0.4409 0.049 Uiso 1 1 calc R U . . .
C3A C 0.2719(3) 0.12577(19) 0.45920(17) 0.0296(11) Uani 1 1 d . . . . .
H3A H 0.2325 0.1482 0.4518 0.036 Uiso 1 1 calc R U . . .
C61S C 0.2974(4) 0.3543(3) 0.6433(2) 0.0489(17) Uani 1 1 d . . . . .
C2I C 0.6090(3) 0.3803(2) 0.77068(17) 0.0285(12) Uani 1 1 d . . . . .
HZ H 0.6205 0.4118 0.7654 0.034 Uiso 1 1 calc R U . . .
O31 O 0.5165(10) 0.2132(3) 0.59554(19) 0.040(3) Uani 0.67(3) 1 d D . P B 1
N21 N 0.3106(3) 0.2536(2) 0.55531(12) 0.0339(10) Uani 1 1 d . . . . .
C5H C 0.9156(3) 0.2839(2) 0.78261(18) 0.0303(12) Uani 1 1 d . . . . .
H1 H 0.9228 0.2516 0.7861 0.036 Uiso 1 1 calc R U . . .
C3J C 0.8240(4) 0.6580(3) 0.64060(18) 0.0447(16) Uani 1 1 d . . . . .
H2 H 0.8503 0.6450 0.6209 0.054 Uiso 1 1 calc R U . . .
C2H C 0.8959(3) 0.3764(2) 0.77315(15) 0.0249(11) Uani 1 1 d . . . . .
H3 H 0.8872 0.4086 0.7694 0.030 Uiso 1 1 calc R U . . .
N6S N 0.2432(4) 0.33804(19) 0.65815(16) 0.0555(15) Uani 1 1 d . . . . .
C3G C 0.8007(5) 0.3323(2) 0.63520(16) 0.0506(19) Uani 1 1 d . . . . .
H4 H 0.8273 0.3467 0.6161 0.061 Uiso 1 1 calc R U . . .
C2E C 0.6316(4) 0.3566(2) 0.47297(16) 0.0293(12) Uani 1 1 d . . . . .
H2E H 0.6176 0.3250 0.4768 0.035 Uiso 1 1 calc R U . . .
C2G C 0.7963(4) 0.3541(2) 0.66664(15) 0.0347(13) Uani 1 1 d . . . . .
H5 H 0.8194 0.3841 0.6697 0.042 Uiso 1 1 calc R U . . .
C2A C 0.3377(4) 0.1386(2) 0.48042(16) 0.0273(11) Uani 1 1 d . . . . .
H2A H 0.3441 0.1698 0.4878 0.033 Uiso 1 1 calc R U . . .
C4B C 0.7068(4) 0.0789(2) 0.45142(17) 0.0348(14) Uani 1 1 d . . . . .
H4B H 0.7531 0.0685 0.4382 0.042 Uiso 1 1 calc R U . . .
C4D C 0.2724(4) 0.4227(2) 0.45500(17) 0.0342(13) Uani 1 1 d . . . . .
H4D H 0.2269 0.4329 0.4413 0.041 Uiso 1 1 calc R U . . .
C5F C 0.5112(6) 0.4801(2) 0.58319(18) 0.052(2) Uani 1 1 d . . . . .
H5F H 0.4968 0.5121 0.5836 0.063 Uiso 1 1 calc R U . . .
C4I C 0.5264(4) 0.3223(2) 0.79726(19) 0.0367(15) Uani 1 1 d . . . . .
H6 H 0.4790 0.3130 0.8102 0.044 Uiso 1 1 calc R U . . .
O83 O 0.7702(5) 0.4710(3) 0.81575(13) 0.110(3) Uani 1 1 d . . . . .
C5G C 0.7307(6) 0.2672(2) 0.66094(18) 0.063(2) Uani 1 1 d . . . . .
H7 H 0.7096 0.2366 0.6589 0.075 Uiso 1 1 calc R U . . .
C4G C 0.7653(7) 0.2887(3) 0.63209(17) 0.069(3) Uani 1 1 d . . . . .
H8 H 0.7647 0.2735 0.6104 0.082 Uiso 1 1 calc R U . . .
C5B C 0.6546(4) 0.0471(2) 0.46712(18) 0.0333(14) Uani 1 1 d . . . . .
H5B H 0.6660 0.0150 0.4642 0.040 Uiso 1 1 calc R U . . .
C5I C 0.5821(4) 0.2895(2) 0.7853(2) 0.0354(14) Uani 1 1 d . . . . .
H9 H 0.5729 0.2579 0.7910 0.043 Uiso 1 1 calc R U . . .
C52S C 0.6014(5) 0.0733(3) 0.3683(2) 0.058(2) Uani 1 1 d . . . . .
H H 0.5862 0.0643 0.3448 0.086 Uiso 1 1 calc R U . . .
HA H 0.6252 0.0465 0.3804 0.086 Uiso 1 1 calc R U . . .
HB H 0.6426 0.0983 0.3675 0.086 Uiso 1 1 calc R U . . .
C3D C 0.2779(4) 0.3768(2) 0.46486(17) 0.0335(13) Uani 1 1 d . . . . .
H3D H 0.2360 0.3552 0.4586 0.040 Uiso 1 1 calc R U . . .
C3K C 0.5433(4) 0.6120(2) 0.78983(17) 0.0317(12) Uani 1 1 d . . . . .
H10 H 0.5057 0.5888 0.7976 0.038 Uiso 1 1 calc R U . . .
C4A C 0.2644(4) 0.0805(2) 0.44903(16) 0.0314(12) Uani 1 1 d . . . . .
H4A H 0.2201 0.0711 0.4344 0.038 Uiso 1 1 calc R U . . .
C2D C 0.3467(3) 0.3632(2) 0.48431(16) 0.0287(12) Uani 1 1 d . . . . .
H2D H 0.3532 0.3319 0.4914 0.034 Uiso 1 1 calc R U . . .
C4K C 0.5301(4) 0.6575(2) 0.79827(18) 0.0347(14) Uani 1 1 d . . . . .
H11 H 0.4829 0.6665 0.8114 0.042 Uiso 1 1 calc R U . . .
C2J C 0.8087(4) 0.6316(2) 0.66977(15) 0.0357(13) Uani 1 1 d . . . . .
H12 H 0.8238 0.5998 0.6703 0.043 Uiso 1 1 calc R U . . .
C1C C 0.4928(4) 0.08907(15) 0.55461(13) 0.0233(9) Uani 1 1 d . . . . .
C5J C 0.7634(5) 0.7216(2) 0.66978(15) 0.0491(18) Uani 1 1 d . . . . .
H13 H 0.7472 0.7532 0.6696 0.059 Uiso 1 1 calc R U . . .
C42S C 0.5863(6) 0.2120(4) 0.3919(3) 0.082(3) Uani 1 1 d . . . . .
HC H 0.6203 0.1923 0.3768 0.123 Uiso 1 1 calc R U . . .
HD H 0.5336 0.1962 0.3970 0.123 Uiso 1 1 calc R U . . .
HE H 0.6165 0.2178 0.4134 0.123 Uiso 1 1 calc R U . . .
O13 O 0.4518(4) 0.2549(4) 0.43514(13) 0.117(3) Uani 1 1 d . . . . .
N5S N 0.4708(6) 0.1005(3) 0.3995(3) 0.095(3) Uani 1 1 d . . . . .
C3I C 0.5401(4) 0.3685(2) 0.79020(19) 0.0354(14) Uani 1 1 d . . . . .
H14 H 0.5032 0.3917 0.7986 0.042 Uiso 1 1 calc R U . . .
C5A C 0.3233(3) 0.04861(18) 0.46068(19) 0.0295(12) Uani 1 1 d . . . . .
H5A H 0.3171 0.0171 0.4541 0.035 Uiso 1 1 calc R U . . .
C1F C 0.5157(4) 0.41083(16) 0.55491(14) 0.0277(11) Uani 1 1 d . . . . .
C1A C 0.3933(3) 0.10481(19) 0.49043(15) 0.0216(10) Uani 1 1 d . . . . .
C1K C 0.6660(3) 0.63440(18) 0.75993(15) 0.0220(10) Uani 1 1 d . . . . .
C4E C 0.7171(4) 0.4144(2) 0.44776(19) 0.0418(17) Uani 1 1 d . . . . .
H4E H 0.7637 0.4234 0.4343 0.050 Uiso 1 1 calc R U . . .
C5E C 0.6674(4) 0.4474(2) 0.4634(2) 0.0367(14) Uani 1 1 d . . . . .
H5E H 0.6803 0.4791 0.4596 0.044 Uiso 1 1 calc R U . . .
C1H C 0.8420(3) 0.34370(18) 0.75932(15) 0.0209(10) Uani 1 1 d . . . . .
C3B C 0.6915(4) 0.1259(2) 0.45493(17) 0.0339(13) Uani 1 1 d . . . . .
H3B H 0.7271 0.1482 0.4446 0.041 Uiso 1 1 calc R U . . .
C5D C 0.3335(4) 0.45363(19) 0.46515(19) 0.0322(13) Uani 1 1 d . . . . .
H5D H 0.3282 0.4852 0.4586 0.039 Uiso 1 1 calc R U . . .
N3S N 0.2285(6) 0.3569(3) 0.3571(3) 0.102(3) Uani 1 1 d . . . . .
C51S C 0.5286(6) 0.0889(3) 0.3862(2) 0.064(2) Uani 1 1 d . . . . .
C32S C 0.3608(7) 0.3283(4) 0.3883(3) 0.098(4) Uani 1 1 d . . . . .
HF H 0.3964 0.3129 0.3712 0.147 Uiso 1 1 calc R U . . .
HG H 0.3467 0.3064 0.4066 0.147 Uiso 1 1 calc R U . . .
HH H 0.3906 0.3548 0.3981 0.147 Uiso 1 1 calc R U . . .
C5K C 0.5876(4) 0.6899(2) 0.7871(2) 0.0355(14) Uani 1 1 d . . . . .
H15 H 0.5785 0.7214 0.7930 0.043 Uiso 1 1 calc R U . . .
C31S C 0.2859(7) 0.3441(3) 0.3719(3) 0.074(3) Uani 1 1 d . . . . .
C12S C 0.3514(7) 0.4591(3) 0.3480(2) 0.076(3) Uani 1 1 d . . . . .
HI H 0.3791 0.4794 0.3313 0.113 Uiso 1 1 calc R U . . .
HJ H 0.3084 0.4408 0.3363 0.113 Uiso 1 1 calc R U . . .
HK H 0.3926 0.4382 0.3584 0.113 Uiso 1 1 calc R U . . .
C41S C 0.5701(7) 0.2536(6) 0.3755(2) 0.121(5) Uani 1 1 d . . . . .
C11S C 0.3136(8) 0.4868(3) 0.3745(2) 0.082(3) Uani 1 1 d . . . . .
O62 O 0.7170(6) 0.5294(2) 0.65772(17) 0.032(2) Uani 0.618(19) 1 d D . P A 1
C1E C 0.5859(3) 0.39176(19) 0.48813(16) 0.0236(11) Uani 1 1 d . . . . .
N2S N 0.4993(10) 0.4049(5) 0.4007(4) 0.183(7) Uiso 1 1 d D . . . .
N1S N 0.2825(9) 0.5076(4) 0.3950(2) 0.139(5) Uani 1 1 d . . . . .
N4S N 0.5624(10) 0.2876(7) 0.3627(4) 0.250(12) Uani 1 1 d . . . . .
C62S C 0.3652(6) 0.3750(4) 0.6248(3) 0.103(4) Uani 1 1 d . . . . .
HL H 0.3520 0.3755 0.6001 0.154 Uiso 1 1 calc R U . . .
HM H 0.4161 0.3569 0.6285 0.154 Uiso 1 1 calc R U . . .
HN H 0.3739 0.4067 0.6330 0.154 Uiso 1 1 calc R U . . .
C21S C 0.5522(9) 0.4059(5) 0.3805(4) 0.118(5) Uiso 1 1 d D . . . .
C22S C 0.6253(9) 0.3892(5) 0.3634(4) 0.151(6) Uiso 1 1 d D . . . .
HO H 0.6267 0.4012 0.3398 0.227 Uiso 1 1 calc R U . . .
HP H 0.6242 0.3553 0.3628 0.227 Uiso 1 1 calc R U . . .
HQ H 0.6749 0.3996 0.3759 0.227 Uiso 1 1 calc R U . . .
O61' O 0.7257(11) 0.4599(4) 0.6535(3) 0.030(3) Uani 0.382(19) 1 d D . P A 2
O62' O 0.7794(10) 0.5278(4) 0.6552(3) 0.031(4) Uani 0.382(19) 1 d D . P A 2
O31' O 0.4727(13) 0.2132(5) 0.5962(3) 0.024(4) Uani 0.33(3) 1 d D . P B 2
O32' O 0.5271(14) 0.2813(5) 0.5962(3) 0.027(5) Uani 0.33(3) 1 d D . P B 2
O52' O 0.6066(9) 0.5207(8) 0.7173(5) 0.029(4) Uani 0.39(7) 1 d D . P A 2
O51' O 0.6166(10) 0.4544(6) 0.6941(8) 0.023(4) Uani 0.39(7) 1 d D . P A 2
O41 O 0.6295(7) 0.2110(5) 0.5372(6) 0.032(3) Uani 0.57(6) 1 d D . P B 1
O41' O 0.6258(8) 0.2100(5) 0.5510(10) 0.031(5) Uani 0.43(6) 1 d D . P B 2
O42' O 0.6364(8) 0.2820(4) 0.5387(11) 0.033(6) Uani 0.43(6) 1 d D . P B 2

loop_
_atom_site_aniso_label
_atom_site_aniso_U_11
_atom_site_aniso_U_22
_atom_site_aniso_U_33
_atom_site_aniso_U_23
_atom_site_aniso_U_13
_atom_site_aniso_U_12
Tb1 0.02055(9) 0.01114(7) 0.02349(9) 0.00086(9) -0.00020(8) 0.00015(9)
Tb2 0.02039(9) 0.01190(7) 0.02426(10) -0.00092(7) -0.00034(8) 0.00066(10)
Ag1 0.0296(3) 0.0132(3) 0.0398(4) -0.00027(18) 0.000 0.000
Ag2 0.0396(3) 0.0122(3) 0.0423(4) 0.00336(18) 0.000 0.000
Ag3 0.0336(2) 0.01431(14) 0.0465(2) 0.00120(13) -0.00320(19) 0.00087(14)
P3 0.0197(5) 0.0122(4) 0.0264(5) 0.0003(4) 0.0005(5) -0.0003(5)
P4 0.0219(6) 0.0113(4) 0.0233(5) -0.0006(3) -0.0007(5) -0.0006(5)
P1 0.0209(6) 0.0108(5) 0.0245(6) 0.0004(4) -0.0006(5) -0.0001(4)
P2 0.0225(6) 0.0110(4) 0.0269(6) 0.0028(4) 0.0022(5) 0.0004(5)
O2 0.0286(19) 0.0135(14) 0.036(2) 0.0029(13) 0.0029(17) 0.0004(16)
O4 0.0263(18) 0.0109(12) 0.0330(17) -0.0017(11) 0.0005(17) -0.0010(15)
O73 0.0198(17) 0.053(2) 0.056(3) 0.011(2) 0.0091(18) 0.005(2)
O3 0.0239(16) 0.0160(13) 0.0320(16) 0.0034(11) 0.0014(16) 0.0010(15)
O63 0.072(3) 0.052(3) 0.025(2) 0.0030(15) -0.002(2) 0.003(3)
O1 0.0277(18) 0.0106(13) 0.0316(19) -0.0002(12) -0.0009(16) 0.0001(14)
O82 0.036(2) 0.0247(18) 0.034(2) -0.0027(17) -0.0092(16) 0.0030(17)
N61 0.030(2) 0.029(2) 0.025(2) -0.0002(14) -0.0001(18) -0.001(2)
N31 0.037(2) 0.0299(19) 0.0248(19) 0.0010(19) 0.0000(16) 0.004(3)
O12 0.0375(19) 0.0270(17) 0.0317(18) 0.0019(19) -0.0036(15) 0.0080(18)
C1B 0.025(2) 0.017(2) 0.023(3) -0.0013(19) -0.0022(19) 0.0007(19)
C1O 0.022(2) 0.019(2) 0.022(2) -0.0026(18) -0.0005(18) -0.0016(18)
C1D 0.020(2) 0.017(3) 0.032(3) 0.003(2) 0.0048(19) -0.0018(18)
C1I 0.015(2) 0.017(2) 0.033(3) 0.0042(19) -0.0004(19) -0.0001(17)
N1H 0.027(2) 0.015(2) 0.039(3) 0.0018(18) -0.0003(19) 0.0021(16)
O51 0.030(4) 0.034(5) 0.064(12) 0.030(5) -0.016(5) -0.007(3)
N71 0.0229(19) 0.028(2) 0.032(2) 0.003(2) 0.0019(17) -0.0010(19)
O11 0.043(2) 0.0279(17) 0.0342(19) 0.004(2) 0.0124(16) 0.003(2)
N1O 0.029(2) 0.020(2) 0.037(3) -0.005(2) -0.008(2) -0.0011(18)
O71 0.027(2) 0.025(2) 0.083(4) -0.006(2) 0.012(2) 0.0006(17)
O81 0.041(2) 0.0275(19) 0.032(2) 0.0004(19) 0.0069(17) 0.0058(19)
N1A 0.025(2) 0.016(2) 0.032(3) -0.0027(17) -0.0023(18) -0.0003(16)
O43 0.0182(16) 0.057(3) 0.065(3) -0.015(2) -0.0056(19) 0.003(2)
N1I 0.022(2) 0.021(2) 0.036(3) 0.0040(19) 0.0050(18) -0.0038(17)
C3H 0.024(2) 0.029(3) 0.033(3) -0.006(2) 0.001(2) 0.000(2)
N11 0.050(3) 0.031(2) 0.031(2) 0.004(2) -0.003(2) 0.015(2)
N1K 0.032(2) 0.014(2) 0.044(3) -0.0027(19) 0.005(2) 0.0008(18)
N51 0.024(2) 0.041(3) 0.037(3) -0.005(2) -0.0045(18) 0.001(2)
O61 0.043(5) 0.027(4) 0.028(4) -0.003(3) 0.001(4) 0.007(4)
O72 0.041(3) 0.019(2) 0.127(6) 0.012(3) 0.041(3) 0.0073(19)
O33 0.085(4) 0.049(2) 0.023(2) -0.001(2) -0.002(2) 0.009(4)
C2B 0.030(3) 0.020(2) 0.027(3) 0.0001(19) 0.002(2) -0.001(2)
O23 0.026(2) 0.066(3) 0.099(4) 0.017(3) 0.015(2) 0.004(3)
O21 0.037(3) 0.024(2) 0.089(4) 0.009(2) 0.021(3) -0.0002(19)
N1D 0.025(2) 0.020(2) 0.037(3) 0.0039(19) -0.0043(19) 0.0032(17)
N41 0.0194(18) 0.032(3) 0.038(2) -0.006(2) -0.0033(16) 0.0018(19)
O22 0.038(3) 0.027(2) 0.093(5) -0.004(2) 0.031(3) -0.0031(19)
N1B 0.023(2) 0.019(2) 0.033(3) -0.0009(18) 0.0024(18) 0.0033(17)
N1E 0.026(2) 0.017(2) 0.045(3) 0.0052(19) 0.003(2) -0.0042(17)
C4C 0.070(5) 0.038(3) 0.036(3) 0.014(3) -0.005(3) -0.001(3)
C2F 0.030(3) 0.029(3) 0.035(3) 0.005(2) 0.001(2) 0.000(2)
C4F 0.060(4) 0.047(4) 0.030(3) -0.012(3) 0.006(3) -0.009(3)
N1C 0.058(3) 0.023(2) 0.041(3) 0.012(2) -0.013(2) -0.010(2)
C2O 0.030(3) 0.019(2) 0.029(3) -0.003(2) -0.001(2) 0.001(2)
C3F 0.039(3) 0.042(3) 0.029(3) -0.003(2) -0.005(2) -0.005(3)
C4J 0.053(4) 0.052(4) 0.036(3) 0.021(3) -0.008(3) -0.011(3)
C4H 0.026(3) 0.032(3) 0.037(3) 0.002(2) -0.004(2) 0.006(2)
C2C 0.041(3) 0.024(2) 0.027(3) 0.001(2) -0.001(2) 0.000(2)
C5O 0.034(3) 0.025(3) 0.043(4) -0.011(2) -0.009(3) -0.001(2)
C3C 0.052(4) 0.037(3) 0.037(3) -0.004(3) -0.005(3) -0.001(3)
C4O 0.028(3) 0.035(3) 0.042(3) -0.009(3) -0.012(2) 0.002(2)
C1J 0.029(3) 0.020(2) 0.025(2) -0.0002(17) -0.0010(19) -0.0004(18)
N1G 0.078(4) 0.029(2) 0.037(3) -0.005(2) 0.002(3) -0.020(3)
N81 0.056(3) 0.059(3) 0.019(2) 0.003(2) -0.001(2) 0.029(3)
C3O 0.029(3) 0.030(3) 0.034(3) -0.001(2) -0.008(2) 0.004(2)
O53 0.021(2) 0.082(4) 0.087(4) -0.020(3) -0.012(2) 0.005(3)
O32 0.059(9) 0.022(3) 0.032(4) 0.001(3) 0.001(4) 0.003(3)
N1J 0.065(3) 0.0172(17) 0.029(2) 0.0062(15) -0.003(3) 0.004(3)
O42 0.022(4) 0.022(4) 0.038(9) 0.000(4) 0.000(4) 0.001(3)
C2K 0.031(3) 0.022(3) 0.031(3) 0.000(2) 0.002(2) -0.002(2)
O52 0.044(6) 0.023(5) 0.12(2) -0.016(7) -0.046(8) 0.010(4)
C5C 0.065(5) 0.035(3) 0.043(4) 0.019(3) -0.007(3) -0.018(3)
N1F 0.077(4) 0.022(2) 0.033(3) -0.0008(18) 0.002(3) 0.006(3)
C1G 0.037(3) 0.019(2) 0.031(2) 0.0015(17) -0.006(2) 0.001(2)
C3E 0.033(3) 0.036(3) 0.054(4) 0.014(3) 0.014(3) 0.014(3)
C3A 0.024(2) 0.028(2) 0.037(3) -0.001(2) -0.008(2) 0.006(2)
C61S 0.034(3) 0.050(4) 0.062(5) 0.014(3) -0.007(3) -0.005(3)
C2I 0.026(3) 0.018(2) 0.042(3) 0.003(2) 0.002(2) 0.004(2)
O31 0.062(8) 0.025(3) 0.032(4) -0.001(3) -0.004(4) 0.009(4)
N21 0.025(2) 0.034(3) 0.042(3) 0.010(2) 0.0070(18) 0.004(2)
C5H 0.027(3) 0.024(3) 0.039(3) 0.004(2) -0.005(2) 0.005(2)
C3J 0.044(4) 0.058(4) 0.033(3) 0.007(3) 0.003(3) 0.006(3)
C2H 0.023(2) 0.022(2) 0.029(3) -0.003(2) 0.002(2) -0.0008(19)
N6S 0.049(3) 0.048(3) 0.069(4) 0.009(3) -0.003(3) -0.008(3)
C3G 0.087(6) 0.044(4) 0.022(3) 0.001(3) 0.004(3) -0.002(4)
C2E 0.027(3) 0.023(3) 0.038(3) 0.004(2) 0.006(2) 0.007(2)
C2G 0.049(3) 0.026(3) 0.029(3) 0.002(2) 0.004(2) 0.000(2)
C2A 0.029(3) 0.018(2) 0.035(3) -0.002(2) -0.003(2) 0.004(2)
C4B 0.032(3) 0.034(3) 0.039(3) -0.004(2) 0.008(2) 0.003(2)
C4D 0.028(3) 0.032(3) 0.042(3) -0.001(2) -0.007(2) 0.007(2)
C5F 0.088(6) 0.028(3) 0.041(4) -0.008(2) 0.007(4) 0.005(4)
C4I 0.028(3) 0.031(3) 0.051(4) 0.012(3) 0.012(3) 0.002(2)
O83 0.123(6) 0.175(7) 0.031(3) 0.023(3) 0.014(3) 0.084(6)
C5G 0.102(7) 0.042(3) 0.044(4) -0.018(3) 0.007(4) -0.017(4)
C4G 0.116(8) 0.060(4) 0.031(3) -0.014(3) 0.004(4) -0.016(5)
C5B 0.035(3) 0.024(3) 0.042(4) -0.005(2) 0.005(3) 0.006(2)
C5I 0.029(3) 0.026(3) 0.051(4) 0.010(3) 0.006(3) -0.002(2)
C52S 0.060(5) 0.065(5) 0.048(4) -0.002(4) -0.003(4) -0.023(4)
C3D 0.027(3) 0.031(3) 0.043(3) -0.002(2) -0.001(2) -0.003(2)
C3K 0.031(3) 0.026(3) 0.037(3) 0.001(2) 0.008(2) -0.003(2)
C4A 0.024(3) 0.032(3) 0.038(3) -0.007(2) -0.005(2) 0.002(2)
C2D 0.025(2) 0.021(2) 0.041(3) 0.006(2) -0.001(2) 0.001(2)
C4K 0.032(3) 0.036(3) 0.037(3) -0.008(3) 0.009(2) 0.003(2)
C2J 0.040(3) 0.039(3) 0.028(3) 0.002(2) 0.005(2) 0.007(3)
C1C 0.028(2) 0.0180(19) 0.024(2) 0.0003(16) -0.001(2) 0.001(2)
C5J 0.075(5) 0.039(3) 0.033(3) 0.015(2) -0.013(3) -0.010(4)
C42S 0.054(5) 0.122(9) 0.071(6) -0.033(6) -0.001(5) 0.017(5)
O13 0.104(5) 0.225(9) 0.023(2) 0.021(5) 0.004(3) 0.085(6)
N5S 0.073(6) 0.090(7) 0.123(8) 0.010(6) 0.033(6) 0.001(5)
C3I 0.027(3) 0.033(3) 0.046(4) 0.008(3) 0.007(3) 0.011(2)
C5A 0.026(2) 0.020(2) 0.043(3) -0.006(2) -0.006(2) -0.0018(19)
C1F 0.037(3) 0.017(2) 0.029(3) 0.0011(17) 0.007(2) -0.002(2)
C1A 0.024(2) 0.018(2) 0.023(2) -0.0011(19) 0.0002(18) -0.0004(18)
C1K 0.024(2) 0.014(2) 0.027(3) -0.0008(18) 0.000(2) 0.0034(18)
C4E 0.028(3) 0.047(4) 0.051(4) 0.022(3) 0.014(3) 0.008(3)
C5E 0.029(3) 0.029(3) 0.053(4) 0.014(3) 0.008(3) -0.007(2)
C1H 0.019(2) 0.016(2) 0.028(3) -0.0021(18) 0.0018(19) 0.0017(18)
C3B 0.035(3) 0.036(3) 0.031(3) 0.003(2) 0.005(2) -0.005(2)
C5D 0.031(3) 0.019(2) 0.046(4) 0.005(2) 0.000(3) 0.004(2)
N3S 0.088(7) 0.073(6) 0.146(9) -0.019(6) -0.033(7) 0.016(5)
C51S 0.066(6) 0.060(5) 0.066(5) 0.022(4) 0.000(4) 0.000(4)
C32S 0.097(8) 0.131(10) 0.067(6) 0.019(6) 0.023(6) 0.065(7)
C5K 0.033(3) 0.022(3) 0.052(4) -0.003(3) 0.011(3) 0.007(2)
C31S 0.076(6) 0.068(6) 0.079(7) 0.002(5) 0.011(5) 0.019(5)
C12S 0.122(8) 0.058(5) 0.046(4) 0.003(4) 0.014(5) 0.035(5)
C41S 0.109(8) 0.202(14) 0.052(5) 0.061(8) 0.036(5) 0.092(10)
C11S 0.147(10) 0.066(5) 0.034(4) 0.002(4) -0.005(5) 0.049(6)
O62 0.043(6) 0.020(3) 0.031(4) -0.003(3) -0.009(3) 0.006(3)
C1E 0.024(2) 0.016(2) 0.030(3) 0.007(2) -0.001(2) -0.0017(19)
N1S 0.239(14) 0.134(8) 0.043(4) -0.004(5) -0.009(6) 0.131(9)
N4S 0.186(14) 0.39(2) 0.179(13) 0.214(16) 0.121(11) 0.188(16)
C62S 0.063(6) 0.148(12) 0.096(9) 0.068(8) 0.000(6) -0.023(7)
O61' 0.036(7) 0.021(6) 0.032(7) 0.002(4) -0.008(6) -0.003(6)
O62' 0.045(9) 0.022(5) 0.028(6) -0.004(4) -0.004(5) -0.007(5)
O31' 0.027(9) 0.024(6) 0.022(7) 0.003(5) 0.006(6) 0.000(6)
O32' 0.033(12) 0.020(6) 0.029(7) -0.001(5) -0.011(6) -0.006(6)
O52' 0.034(6) 0.035(7) 0.019(8) -0.007(5) 0.001(6) 0.007(5)
O51' 0.029(6) 0.009(6) 0.032(10) 0.002(5) -0.012(5) -0.003(4)
O41 0.029(4) 0.026(4) 0.040(8) -0.007(5) -0.009(4) 0.002(3)
O41' 0.022(5) 0.017(5) 0.055(13) 0.007(6) -0.004(6) -0.001(4)
O42' 0.027(5) 0.021(5) 0.052(17) 0.011(6) -0.003(6) -0.007(3)

loop_
_atom_type_symbol
_atom_type_description
_atom_type_scat_dispersion_real
_atom_type_scat_dispersion_imag
_atom_type_scat_source
C C 0.0033 0.0016 'International Tables Vol C Tables 4.2.6.8 and 6.1.1.4'
H H 0.0000 0.0000 'International Tables Vol C Tables 4.2.6.8 and 6.1.1.4'
Ag Ag -0.8971 1.1015 'International Tables Vol C Tables 4.2.6.8 and 6.1.1.4'
N N 0.0061 0.0033 'International Tables Vol C Tables 4.2.6.8 and 6.1.1.4'
O O 0.0106 0.0060 'International Tables Vol C Tables 4.2.6.8 and 6.1.1.4'
P P 0.1023 0.0942 'International Tables Vol C Tables 4.2.6.8 and 6.1.1.4'
Tb Tb -0.1723 4.1537 'International Tables Vol C Tables 4.2.6.8 and 6.1.1.4'

loop_
_geom_angle_atom_site_label_1
_geom_angle_atom_site_label_2
_geom_angle_atom_site_label_3
_geom_angle
_geom_angle_site_symmetry_1
_geom_angle_site_symmetry_3
_geom_angle_publ_flag
O2 Tb1 O12 77.02(15) . . ?
O2 Tb1 O11 74.84(15) . . ?
O2 Tb1 O21 117.86(15) . . ?
O2 Tb1 O22 69.42(15) . . ?
O2 Tb1 O32 81.42(18) . . ?
O2 Tb1 O42 71.2(4) . . ?
O2 Tb1 O31 129.1(2) . . ?
O2 Tb1 O31' 130.2(3) . . ?
O2 Tb1 O32' 82.2(3) . . ?
O2 Tb1 O41 112.5(5) . . ?
O2 Tb1 O41' 116.7(3) . . ?
O2 Tb1 O42' 66.5(3) . . ?
O1 Tb1 O2 148.43(12) . . ?
O1 Tb1 O12 76.68(14) . . ?
O1 Tb1 O11 75.34(15) . . ?
O1 Tb1 O21 70.06(16) . . ?
O1 Tb1 O22 116.83(16) . . ?
O1 Tb1 O32 129.90(18) . . ?
O1 Tb1 O42 118.0(2) . . ?
O1 Tb1 O31 81.8(2) . . ?
O1 Tb1 O31' 81.2(3) . . ?
O1 Tb1 O32' 128.5(3) . . ?
O1 Tb1 O41 67.0(3) . . ?
O1 Tb1 O41' 70.1(5) . . ?
O1 Tb1 O42' 113.4(5) . . ?
O12 Tb1 O11 52.24(13) . . ?
O12 Tb1 O21 73.26(18) . . ?
O12 Tb1 O22 70.52(18) . . ?
O12 Tb1 O32 134.2(3) . . ?
O12 Tb1 O42 134.8(6) . . ?
O12 Tb1 O31 148.4(4) . . ?
O12 Tb1 O31' 134.7(5) . . ?
O12 Tb1 O32' 150.2(5) . . ?
O12 Tb1 O41 119.3(5) . . ?
O12 Tb1 O41' 130.8(9) . . ?
O12 Tb1 O42' 119.9(9) . . ?
O11 Tb1 O21 120.45(18) . . ?
O11 Tb1 O22 117.46(18) . . ?
O11 Tb1 O32 152.9(3) . . ?
O11 Tb1 O42 88.3(6) . . ?
O11 Tb1 O32' 140.5(4) . . ?
O11 Tb1 O41 72.0(6) . . ?
O11 Tb1 O41' 84.4(9) . . ?
O11 Tb1 O42' 72.5(10) . . ?
O21 Tb1 O22 49.59(13) . . ?
O21 Tb1 O41 129.6(4) . . ?
O21 Tb1 O41' 124.1(4) . . ?
O21 Tb1 O42' 166.6(9) . . ?
O32 Tb1 O21 82.2(4) . . ?
O32 Tb1 O22 64.1(4) . . ?
O32 Tb1 O42 71.5(6) . . ?
O32 Tb1 O41 106.2(6) . . ?
O42 Tb1 O21 150.9(6) . . ?
O42 Tb1 O22 123.6(3) . . ?
O42 Tb1 O41 51.1(3) . . ?
O31 Tb1 O11 142.0(3) . . ?
O31 Tb1 O21 77.8(4) . . ?
O31 Tb1 O22 99.8(4) . . ?
O31 Tb1 O32 51.3(3) . . ?
O31 Tb1 O42 76.1(7) . . ?
O31 Tb1 O41 71.3(7) . . ?
O31' Tb1 O11 152.7(4) . . ?
O31' Tb1 O21 62.1(5) . . ?
O31' Tb1 O22 85.5(5) . . ?
O31' Tb1 O32' 51.4(4) . . ?
O31' Tb1 O41' 74.6(9) . . ?
O31' Tb1 O42' 105.1(9) . . ?
O32' Tb1 O21 98.6(5) . . ?
O32' Tb1 O22 82.4(6) . . ?
O32' Tb1 O41' 77.8(10) . . ?
O32' Tb1 O42' 68.9(11) . . ?
O41 Tb1 O22 170.1(6) . . ?
O41' Tb1 O22 157.9(9) . . ?
O41' Tb1 O42' 50.2(4) . . ?
O42' Tb1 O22 129.7(5) . . ?
O4 Tb2 O3 148.34(11) . . ?
O4 Tb2 O82 77.29(14) . . ?
O4 Tb2 O51 118.0(4) . . ?
O4 Tb2 O71 116.52(15) . . ?
O4 Tb2 O81 77.06(14) . . ?
O4 Tb2 O61 125.2(2) . . ?
O4 Tb2 O72 69.44(15) . . ?
O4 Tb2 O52 70.6(3) . . ?
O4 Tb2 O62 78.87(17) . . ?
O4 Tb2 O61' 126.8(3) . . ?
O4 Tb2 O62' 80.0(3) . . ?
O4 Tb2 O52' 70.9(4) . . ?
O4 Tb2 O51' 119.9(3) . . ?
O3 Tb2 O82 74.41(14) . . ?
O3 Tb2 O51 67.5(3) . . ?
O3 Tb2 O71 67.86(15) . . ?
O3 Tb2 O81 74.61(14) . . ?
O3 Tb2 O61 85.88(19) . . ?
O3 Tb2 O72 116.32(16) . . ?
O3 Tb2 O52 116.6(6) . . ?
O3 Tb2 O62 132.09(18) . . ?
O3 Tb2 O61' 84.6(3) . . ?
O3 Tb2 O62' 130.7(3) . . ?
O3 Tb2 O52' 108.7(6) . . ?
O3 Tb2 O51' 71.7(5) . . ?
O82 Tb2 O51 121.5(7) . . ?
O82 Tb2 O71 72.97(17) . . ?
O82 Tb2 O81 52.49(13) . . ?
O82 Tb2 O61 137.9(2) . . ?
O82 Tb2 O72 76.4(2) . . ?
O82 Tb2 O52 126.5(11) . . ?
O82 Tb2 O62 151.2(2) . . ?
O82 Tb2 O61' 150.5(4) . . ?
O82 Tb2 O62' 134.2(3) . . ?
O82 Tb2 O52' 114.6(4) . . ?
O82 Tb2 O51' 131.6(8) . . ?
O51 Tb2 O71 125.4(5) . . ?
O51 Tb2 O61 81.9(8) . . ?
O71 Tb2 O61 65.2(3) . . ?
O71 Tb2 O51' 122.0(3) . . ?
O81 Tb2 O51 75.2(8) . . ?
O81 Tb2 O71 120.00(17) . . ?
O81 Tb2 O61 154.2(3) . . ?
O81 Tb2 O72 123.7(2) . . ?
O81 Tb2 O52 78.9(12) . . ?
O81 Tb2 O62 135.6(2) . . ?
O81 Tb2 O61' 140.7(4) . . ?
O81 Tb2 O62' 153.2(3) . . ?
O81 Tb2 O52' 65.3(5) . . ?
O81 Tb2 O51' 85.5(7) . . ?
O72 Tb2 O51 161.0(8) . . ?
O72 Tb2 O71 49.79(13) . . ?
O72 Tb2 O61 79.9(3) . . ?
O72 Tb2 O52 126.3(8) . . ?
O72 Tb2 O61' 95.3(4) . . ?
O72 Tb2 O62' 58.5(4) . . ?
O72 Tb2 O52' 134.9(6) . . ?
O72 Tb2 O51' 150.6(8) . . ?
O52 Tb2 O51 50.4(4) . . ?
O52 Tb2 O71 160.3(12) . . ?
O52 Tb2 O61 95.5(11) . . ?
O62 Tb2 O51 84.2(7) . . ?
O62 Tb2 O71 104.1(2) . . ?
O62 Tb2 O61 51.3(2) . . ?
O62 Tb2 O72 80.2(3) . . ?
O62 Tb2 O52 57.9(12) . . ?
O61' Tb2 O71 80.1(4) . . ?
O61' Tb2 O62' 50.8(4) . . ?
O61' Tb2 O52' 91.5(5) . . ?
O61' Tb2 O51' 56.1(8) . . ?
O62' Tb2 O71 82.8(4) . . ?
O62' Tb2 O52' 94.2(7) . . ?
O62' Tb2 O51' 94.2(8) . . ?
O52' Tb2 O71 171.1(3) . . ?
O52' Tb2 O51' 49.7(5) . . ?
N1A Ag1 N1A 103.3(2) 4_556 . ?
N1A Ag1 N1B 82.66(14) . . ?
N1A Ag1 N1B 82.65(14) 4_556 4_556 ?
N1A Ag1 N1B 172.53(18) 4_556 . ?
N1A Ag1 N1B 172.54(18) . 4_556 ?
N1A Ag1 N1C 77.89(17) 4_556 4_556 ?
N1A Ag1 N1C 90.95(16) 4_556 . ?
N1A Ag1 N1C 77.88(16) . . ?
N1A Ag1 N1C 90.96(16) . 4_556 ?
N1B Ag1 N1B 91.8(2) 4_556 . ?
N1B Ag1 N1C 85.89(16) 4_556 4_556 ?
N1B Ag1 N1C 85.89(16) . . ?
N1B Ag1 N1C 106.77(16) . 4_556 ?
N1B Ag1 N1C 106.77(16) 4_556 . ?
N1C Ag1 N1C 162.1(3) 4_556 . ?
N1D Ag2 N1D 94.4(2) 4_566 . ?
N1D Ag2 N1E 176.51(17) 4_566 . ?
N1D Ag2 N1E 82.11(15) 4_566 4_566 ?
N1D Ag2 N1E 176.51(17) . 4_566 ?
N1D Ag2 N1E 82.10(15) . . ?
N1D Ag2 N1F 79.71(19) 4_566 4_566 ?
N1D Ag2 N1F 95.49(18) 4_566 . ?
N1D Ag2 N1F 79.71(19) . . ?
N1D Ag2 N1F 95.48(18) . 4_566 ?
N1E Ag2 N1E 101.4(2) 4_566 . ?
N1E Ag2 N1F 83.60(18) 4_566 4_566 ?
N1E Ag2 N1F 83.60(18) . . ?
N1E Ag2 N1F 100.89(19) . 4_566 ?
N1E Ag2 N1F 100.89(19) 4_566 . ?
N1F Ag2 N1F 173.0(3) 4_566 . ?
N1H Ag3 N1G 86.84(17) . . ?
N1H Ag3 N1J 92.92(17) . 7_646 ?
N1O Ag3 N1H 175.02(17) 7_646 . ?
N1O Ag3 N1G 96.87(17) 7_646 . ?
N1O Ag3 N1J 83.66(17) 7_646 7_646 ?
N1I Ag3 N1H 82.45(13) . . ?
N1I Ag3 N1O 101.47(18) . 7_646 ?
N1I Ag3 N1K 173.5(2) . 7_646 ?
N1I Ag3 N1G 79.12(18) . . ?
N1I Ag3 N1J 96.04(17) . 7_646 ?
N1K Ag3 N1H 93.90(17) 7_646 . ?
N1K Ag3 N1O 81.90(14) 7_646 7_646 ?
N1K Ag3 N1G 106.18(19) 7_646 . ?
N1K Ag3 N1J 78.68(18) 7_646 7_646 ?
N1J Ag3 N1G 175.15(19) 7_646 . ?
O3 P3 C1I 110.7(2) . . ?
O3 P3 C1G 109.5(2) . . ?
O3 P3 C1H 111.0(2) . . ?
C1I P3 C1G 111.7(3) . . ?
C1H P3 C1I 106.9(2) . . ?
C1H P3 C1G 107.0(3) . . ?
O4 P4 C1O 111.5(2) . . ?
O4 P4 C1J 111.0(2) . . ?
O4 P4 C1K 110.1(2) . . ?
C1J P4 C1O 105.8(2) . . ?
C1K P4 C1O 106.4(2) . . ?
C1K P4 C1J 111.8(2) . . ?
O1 P1 C1B 111.3(2) . . ?
O1 P1 C1C 111.0(2) . . ?
O1 P1 C1A 110.3(2) . . ?
C1C P1 C1B 105.8(3) . . ?
C1A P1 C1B 106.4(2) . . ?
C1A P1 C1C 111.9(3) . . ?
O2 P2 C1D 111.2(3) . . ?
O2 P2 C1F 110.5(2) . . ?
O2 P2 C1E 110.9(3) . . ?
C1F P2 C1D 112.1(3) . . ?
C1E P2 C1D 106.6(2) . . ?
C1E P2 C1F 105.3(3) . . ?
P2 O2 Tb1 176.4(2) . . ?
P4 O4 Tb2 175.5(2) . . ?
P3 O3 Tb2 173.6(2) . . ?
P1 O1 Tb1 172.9(2) . . ?
N81 O82 Tb2 95.1(3) . . ?
O63 N61 Tb2 177.3(4) . . ?
O63 N61 O61 122.2(5) . . ?
O63 N61 O62 120.8(5) . . ?
O63 N61 O61' 124.3(6) . . ?
O63 N61 O62' 118.5(6) . . ?
O61 N61 Tb2 59.5(4) . . ?
O61 N61 O62 116.9(6) . . ?
O62 N61 Tb2 57.6(3) . . ?
O61' N61 Tb2 58.4(5) . . ?
O62' N61 Tb2 58.8(5) . . ?
O62' N61 O61' 116.5(8) . . ?
O33 N31 Tb1 178.8(4) . . ?
O33 N31 O32 123.2(6) . . ?
O33 N31 O31 121.6(6) . . ?
O33 N31 O31' 121.8(7) . . ?
O33 N31 O32' 122.9(7) . . ?
O32 N31 Tb1 57.9(3) . . ?
O31 N31 Tb1 57.3(4) . . ?
O31 N31 O32 115.2(6) . . ?
O31' N31 Tb1 57.6(6) . . ?
O32' N31 Tb1 57.7(5) . . ?
O32' N31 O31' 115.1(8) . . ?
N11 O12 Tb1 97.1(3) . . ?
C2B C1B P1 119.0(4) . . ?
N1B C1B P1 116.3(4) . . ?
N1B C1B C2B 124.7(5) . . ?
N1O C1O P4 116.0(4) . . ?
N1O C1O C2O 124.4(5) . . ?
C2O C1O P4 119.6(4) . . ?
N1D C1D P2 117.9(4) . . ?
N1D C1D C2D 124.0(5) . . ?
C2D C1D P2 118.0(4) . . ?
N1I C1I P3 118.5(4) . . ?
N1I C1I C2I 123.4(5) . . ?
C2I C1I P3 118.0(4) . . ?
C5H N1H Ag3 120.0(4) . . ?
C5H N1H C1H 117.1(5) . . ?
C1H N1H Ag3 122.2(4) . . ?
N51 O51 Tb2 97.8(7) . . ?
O73 N71 Tb2 177.0(5) . . ?
O73 N71 O71 124.3(6) . . ?
O73 N71 O72 121.5(6) . . ?
O71 N71 Tb2 58.1(3) . . ?
O71 N71 O72 114.2(4) . . ?
O72 N71 Tb2 56.2(3) . . ?
N11 O11 Tb1 94.3(3) . . ?
C1O N1O Ag3 125.6(4) . 7_656 ?
C1O N1O C5O 117.0(5) . . ?
C5O N1O Ag3 116.9(4) . 7_656 ?
N71 O71 Tb2 97.2(3) . . ?
N81 O81 Tb2 93.1(3) . . ?
C5A N1A Ag1 119.1(4) . . ?
C5A N1A C1A 117.1(5) . . ?
C1A N1A Ag1 123.6(4) . . ?
C1I N1I Ag3 122.2(4) . . ?
C1I N1I C5I 117.3(5) . . ?
C5I N1I Ag3 120.5(4) . . ?
C4H C3H HR 120.4 . . ?
C4H C3H C2H 119.1(6) . . ?
C2H C3H HR 120.4 . . ?
O12 N11 Tb1 56.9(2) . . ?
O12 N11 O11 116.4(4) . . ?
O11 N11 Tb1 59.5(2) . . ?
O13 N11 Tb1 176.3(5) . . ?
O13 N11 O12 119.7(6) . . ?
O13 N11 O11 123.9(6) . . ?
C1K N1K Ag3 122.5(4) . 7_656 ?
C5K N1K Ag3 120.3(4) . 7_656 ?
C5K N1K C1K 117.1(5) . . ?
O51 N51 Tb2 57.6(6) . . ?
O51 N51 O52 114.7(7) . . ?
O53 N51 Tb2 178.6(6) . . ?
O53 N51 O51 121.6(8) . . ?
O53 N51 O52 123.7(7) . . ?
O53 N51 O52' 122.4(9) . . ?
O53 N51 O51' 121.2(9) . . ?
O52 N51 Tb2 57.2(5) . . ?
O52' N51 Tb2 57.8(7) . . ?
O52' N51 O51' 116.1(10) . . ?
O51' N51 Tb2 58.5(7) . . ?
N61 O61 Tb2 95.5(4) . . ?
N71 O72 Tb2 98.6(3) . . ?
C1B C2B H2B 121.0 . . ?
C1B C2B C3B 118.1(5) . . ?
C3B C2B H2B 121.0 . . ?
N21 O21 Tb1 98.0(3) . . ?
C1D N1D Ag2 123.5(4) . . ?
C1D N1D C5D 117.3(5) . . ?
C5D N1D Ag2 119.3(4) . . ?
O43 N41 Tb1 177.9(4) . . ?
O43 N41 O42 122.4(6) . . ?
O43 N41 O41 122.5(7) . . ?
O43 N41 O41' 121.3(8) . . ?
O43 N41 O42' 121.8(7) . . ?
O42 N41 Tb1 57.3(4) . . ?
O41 N41 Tb1 57.8(5) . . ?
O41 N41 O42 115.1(7) . . ?
O41' N41 Tb1 57.9(6) . . ?
O41' N41 O42' 116.7(9) . . ?
O42' N41 Tb1 59.2(5) . . ?
N21 O22 Tb1 96.0(3) . . ?
C1B N1B Ag1 122.1(4) . . ?
C5B N1B Ag1 119.0(4) . . ?
C5B N1B C1B 116.6(5) . . ?
C5E N1E Ag2 119.3(4) . . ?
C5E N1E C1E 116.5(5) . . ?
C1E N1E Ag2 123.1(4) . . ?
C3C C4C H4C 120.6 . . ?
C5C C4C H4C 120.6 . . ?
C5C C4C C3C 118.8(6) . . ?
C3F C2F H2F 120.8 . . ?
C1F C2F H2F 120.8 . . ?
C1F C2F C3F 118.4(5) . . ?
C3F C4F H4F 120.5 . . ?
C3F C4F C5F 118.9(6) . . ?
C5F C4F H4F 120.5 . . ?
C5C N1C Ag1 117.4(4) . . ?
C1C N1C Ag1 108.7(4) . . ?
C1C N1C C5C 116.3(5) . . ?
C1O C2O HS 121.1 . . ?
C1O C2O C3O 117.7(5) . . ?
C3O C2O HS 121.1 . . ?
C2F C3F H3F 120.4 . . ?
C4F C3F C2F 119.1(6) . . ?
C4F C3F H3F 120.4 . . ?
C3J C4J HT 120.1 . . ?
C5J C4J HT 120.1 . . ?
C5J C4J C3J 119.8(6) . . ?
C3H C4H HU 121.0 . . ?
C3H C4H C5H 118.1(6) . . ?
C5H C4H HU 121.0 . . ?
C3C C2C H2C 120.7 . . ?
C1C C2C H2C 120.7 . . ?
C1C C2C C3C 118.6(5) . . ?
N1O C5O HV 118.6 . . ?
N1O C5O C4O 122.8(6) . . ?
C4O C5O HV 118.6 . . ?
C4C C3C C2C 118.5(6) . . ?
C4C C3C H3C 120.8 . . ?
C2C C3C H3C 120.8 . . ?
C5O C4O HW 120.5 . . ?
C5O C4O C3O 119.1(6) . . ?
C3O C4O HW 120.5 . . ?
N1J C1J P4 118.1(4) . . ?
N1J C1J C2J 122.9(5) . . ?
C2J C1J P4 118.8(4) . . ?
C1G N1G Ag3 114.5(4) . . ?
C5G N1G Ag3 118.2(5) . . ?
C5G N1G C1G 117.7(6) . . ?
O82 N81 Tb2 58.9(3) . . ?
O82 N81 O81 118.1(4) . . ?
O81 N81 Tb2 60.1(2) . . ?
O83 N81 Tb2 169.0(6) . . ?
O83 N81 O82 122.5(6) . . ?
O83 N81 O81 119.4(6) . . ?
C2O C3O HX 120.6 . . ?
C4O C3O C2O 118.9(6) . . ?
C4O C3O HX 120.6 . . ?
N31 O32 Tb1 96.0(4) . . ?
C1J N1J Ag3 119.0(3) . 7_656 ?
C1J N1J C5J 117.2(5) . . ?
C5J N1J Ag3 115.7(4) . 7_656 ?
N41 O42 Tb1 97.0(5) . . ?
C3K C2K HY 120.6 . . ?
C3K C2K C1K 118.7(6) . . ?
C1K C2K HY 120.6 . . ?
N51 O52 Tb2 97.0(6) . . ?
C4C C5C H5C 118.3 . . ?
N1C C5C C4C 123.3(6) . . ?
N1C C5C H5C 118.3 . . ?
C5F N1F Ag2 115.4(4) . . ?
C5F N1F C1F 117.3(6) . . ?
C1F N1F Ag2 119.0(4) . . ?
N1G C1G P3 119.0(4) . . ?
N1G C1G C2G 123.7(5) . . ?
C2G C1G P3 117.2(4) . . ?
C2E C3E H3E 120.7 . . ?
C4E C3E H3E 120.7 . . ?
C4E C3E C2E 118.7(6) . . ?
C2A C3A H3A 120.2 . . ?
C4A C3A H3A 120.2 . . ?
C4A C3A C2A 119.5(5) . . ?
N6S C61S C62S 179.6(11) . . ?
C1I C2I HZ 120.6 . . ?
C1I C2I C3I 118.7(6) . . ?
C3I C2I HZ 120.6 . . ?
N31 O31 Tb1 97.4(4) . . ?
O23 N21 Tb1 176.5(5) . . ?
O23 N21 O21 121.5(6) . . ?
O23 N21 O22 122.2(6) . . ?
O21 N21 Tb1 57.0(3) . . ?
O22 N21 Tb1 59.3(3) . . ?
O22 N21 O21 116.2(4) . . ?
N1H C5H C4H 124.3(6) . . ?
N1H C5H H1 117.8 . . ?
C4H C5H H1 117.8 . . ?
C4J C3J H2 121.1 . . ?
C4J C3J C2J 117.7(6) . . ?
C2J C3J H2 121.1 . . ?
C3H C2H H3 120.9 . . ?
C3H C2H C1H 118.2(6) . . ?
C1H C2H H3 120.9 . . ?
C2G C3G H4 120.9 . . ?
C2G C3G C4G 118.2(6) . . ?
C4G C3G H4 120.9 . . ?
C3E C2E H2E 120.7 . . ?
C1E C2E C3E 118.6(6) . . ?
C1E C2E H2E 120.7 . . ?
C1G C2G H5 120.6 . . ?
C3G C2G C1G 118.7(6) . . ?
C3G C2G H5 120.6 . . ?
C3A C2A H2A 121.0 . . ?
C1A C2A C3A 118.0(5) . . ?
C1A C2A H2A 121.0 . . ?
C5B C4B H4B 120.0 . . ?
C5B C4B C3B 119.9(6) . . ?
C3B C4B H4B 120.0 . . ?
C3D C4D H4D 120.2 . . ?
C3D C4D C5D 119.6(6) . . ?
C5D C4D H4D 120.2 . . ?
C4F C5F H5F 118.4 . . ?
N1F C5F C4F 123.3(6) . . ?
N1F C5F H5F 118.4 . . ?
C5I C4I H6 120.3 . . ?
C3I C4I H6 120.3 . . ?
C3I C4I C5I 119.5(6) . . ?
N1G C5G H7 119.1 . . ?
N1G C5G C4G 121.7(6) . . ?
C4G C5G H7 119.1 . . ?
C3G C4G C5G 119.8(6) . . ?
C3G C4G H8 120.1 . . ?
C5G C4G H8 120.1 . . ?
N1B C5B C4B 123.0(5) . . ?
N1B C5B H5B 118.5 . . ?
C4B C5B H5B 118.5 . . ?
N1I C5I C4I 122.7(6) . . ?
N1I C5I H9 118.7 . . ?
C4I C5I H9 118.7 . . ?
H C52S HA 109.5 . . ?
H C52S HB 109.5 . . ?
HA C52S HB 109.5 . . ?
C51S C52S H 109.5 . . ?
C51S C52S HA 109.5 . . ?
C51S C52S HB 109.5 . . ?
C4D C3D H3D 120.9 . . ?
C4D C3D C2D 118.2(5) . . ?
C2D C3D H3D 120.9 . . ?
C2K C3K H10 120.1 . . ?
C4K C3K C2K 119.7(6) . . ?
C4K C3K H10 120.1 . . ?
C3A C4A H4A 120.8 . . ?
C3A C4A C5A 118.4(5) . . ?
C5A C4A H4A 120.8 . . ?
C1D C2D C3D 118.1(5) . . ?
C1D C2D H2D 120.9 . . ?
C3D C2D H2D 120.9 . . ?
C3K C4K H11 121.0 . . ?
C3K C4K C5K 118.1(6) . . ?
C5K C4K H11 121.0 . . ?
C1J C2J C3J 119.3(6) . . ?
C1J C2J H12 120.3 . . ?
C3J C2J H12 120.3 . . ?
N1C C1C P1 119.5(4) . . ?
N1C C1C C2C 124.4(5) . . ?
C2C C1C P1 116.1(4) . . ?
C4J C5J H13 118.5 . . ?
N1J C5J C4J 123.0(6) . . ?
N1J C5J H13 118.5 . . ?
HC C42S HD 109.5 . . ?
HC C42S HE 109.5 . . ?
HD C42S HE 109.5 . . ?
C41S C42S HC 109.5 . . ?
C41S C42S HD 109.5 . . ?
C41S C42S HE 109.5 . . ?
C2I C3I H14 120.8 . . ?
C4I C3I C2I 118.3(6) . . ?
C4I C3I H14 120.8 . . ?
N1A C5A C4A 123.5(5) . . ?
N1A C5A H5A 118.3 . . ?
C4A C5A H5A 118.3 . . ?
C2F C1F P2 119.1(4) . . ?
N1F C1F P2 117.8(4) . . ?
N1F C1F C2F 123.0(5) . . ?
N1A C1A P1 117.5(4) . . ?
N1A C1A C2A 123.5(5) . . ?
C2A C1A P1 118.8(4) . . ?
N1K C1K P4 118.9(4) . . ?
N1K C1K C2K 122.3(5) . . ?
C2K C1K P4 118.8(4) . . ?
C3E C4E H4E 120.5 . . ?
C3E C4E C5E 119.0(6) . . ?
C5E C4E H4E 120.5 . . ?
N1E C5E C4E 123.9(6) . . ?
N1E C5E H5E 118.0 . . ?
C4E C5E H5E 118.0 . . ?
N1H C1H P3 116.5(4) . . ?
N1H C1H C2H 123.2(5) . . ?
C2H C1H P3 120.3(4) . . ?
C2B C3B H3B 121.2 . . ?
C4B C3B C2B 117.7(6) . . ?
C4B C3B H3B 121.2 . . ?
N1D C5D C4D 122.8(5) . . ?
N1D C5D H5D 118.6 . . ?
C4D C5D H5D 118.6 . . ?
N5S C51S C52S 178.3(13) . . ?
HF C32S HG 109.5 . . ?
HF C32S HH 109.5 . . ?
HG C32S HH 109.5 . . ?
C31S C32S HF 109.5 . . ?
C31S C32S HG 109.5 . . ?
C31S C32S HH 109.5 . . ?
N1K C5K C4K 124.1(6) . . ?
N1K C5K H15 118.0 . . ?
C4K C5K H15 118.0 . . ?
N3S C31S C32S 176.0(12) . . ?
HI C12S HJ 109.5 . . ?
HI C12S HK 109.5 . . ?
HJ C12S HK 109.5 . . ?
C11S C12S HI 109.5 . . ?
C11S C12S HJ 109.5 . . ?
C11S C12S HK 109.5 . . ?
N4S C41S C42S 175.5(19) . . ?
N1S C11S C12S 178.4(16) . . ?
N61 O62 Tb2 95.9(4) . . ?
N1E C1E P2 116.7(4) . . ?
N1E C1E C2E 123.3(5) . . ?
C2E C1E P2 120.0(4) . . ?
C61S C62S HL 109.5 . . ?
C61S C62S HM 109.5 . . ?
C61S C62S HN 109.5 . . ?
HL C62S HM 109.5 . . ?
HL C62S HN 109.5 . . ?
HM C62S HN 109.5 . . ?
N2S C21S C22S 155.1(16) . . ?
C21S C22S HO 109.5 . . ?
C21S C22S HP 109.5 . . ?
C21S C22S HQ 109.5 . . ?
HO C22S HP 109.5 . . ?
HO C22S HQ 109.5 . . ?
HP C22S HQ 109.5 . . ?
N61 O61' Tb2 95.8(6) . . ?
N61 O62' Tb2 96.1(6) . . ?
N31 O31' Tb1 96.1(7) . . ?
N31 O32' Tb1 97.2(6) . . ?
N51 O52' Tb2 98.0(9) . . ?
N51 O51' Tb2 96.0(8) . . ?
N41 O41 Tb1 96.8(6) . . ?
N41 O41' Tb1 97.3(8) . . ?
N41 O42' Tb1 95.3(7) . . ?

loop_
_geom_bond_atom_site_label_1
_geom_bond_atom_site_label_2
_geom_bond_distance
_geom_bond_site_symmetry_2
_geom_bond_publ_flag
Tb1 O2 2.334(3) . ?
Tb1 O1 2.327(3) . ?
Tb1 O12 2.425(3) . ?
Tb1 O11 2.481(4) . ?
Tb1 O21 2.496(5) . ?
Tb1 O22 2.547(5) . ?
Tb1 O32 2.486(7) . ?
Tb1 O42 2.491(8) . ?
Tb1 O31 2.476(7) . ?
Tb1 O31' 2.477(12) . ?
Tb1 O32' 2.485(11) . ?
Tb1 O41 2.504(11) . ?
Tb1 O41' 2.509(13) . ?
Tb1 O42' 2.535(11) . ?
Tb2 O4 2.327(3) . ?
Tb2 O3 2.331(3) . ?
Tb2 O82 2.445(4) . ?
Tb2 O51 2.512(11) . ?
Tb2 O71 2.521(5) . ?
Tb2 O81 2.469(4) . ?
Tb2 O61 2.521(7) . ?
Tb2 O72 2.473(5) . ?
Tb2 O52 2.499(10) . ?
Tb2 O62 2.472(7) . ?
Tb2 O61' 2.491(11) . ?
Tb2 O62' 2.504(10) . ?
Tb2 O52' 2.519(15) . ?
Tb2 O51' 2.529(15) . ?
Ag1 N1A 2.407(5) . ?
Ag1 N1A 2.407(5) 4_556 ?
Ag1 N1B 2.504(5) . ?
Ag1 N1B 2.504(5) 4_556 ?
Ag1 N1C 2.665(6) 4_556 ?
Ag1 N1C 2.665(6) . ?
Ag2 N1D 2.473(5) 4_566 ?
Ag2 N1D 2.473(5) . ?
Ag2 N1E 2.482(5) 4_566 ?
Ag2 N1E 2.483(5) . ?
Ag2 N1F 2.484(5) . ?
Ag2 N1F 2.484(5) 4_566 ?
Ag3 N1H 2.509(5) . ?
Ag3 N1O 2.469(5) 7_646 ?
Ag3 N1I 2.445(5) . ?
Ag3 N1K 2.456(5) 7_646 ?
Ag3 N1G 2.539(5) . ?
Ag3 N1J 2.522(4) 7_646 ?
P3 O3 1.486(3) . ?
P3 C1I 1.816(5) . ?
P3 C1G 1.817(5) . ?
P3 C1H 1.801(6) . ?
P4 O4 1.487(3) . ?
P4 C1O 1.815(5) . ?
P4 C1J 1.809(5) . ?
P4 C1K 1.804(5) . ?
P1 O1 1.488(3) . ?
P1 C1B 1.821(6) . ?
P1 C1C 1.810(5) . ?
P1 C1A 1.806(6) . ?
P2 O2 1.488(3) . ?
P2 C1D 1.817(6) . ?
P2 C1F 1.816(6) . ?
P2 C1E 1.808(6) . ?
O73 N71 1.210(6) . ?
O63 N61 1.226(6) . ?
O82 N81 1.252(7) . ?
N61 O61 1.233(8) . ?
N61 O62 1.302(8) . ?
N61 O61' 1.277(12) . ?
N61 O62' 1.243(11) . ?
N31 O33 1.206(6) . ?
N31 O32 1.288(9) . ?
N31 O31 1.256(8) . ?
N31 O31' 1.301(14) . ?
N31 O32' 1.249(13) . ?
O12 N11 1.267(6) . ?
C1B C2B 1.376(8) . ?
C1B N1B 1.343(7) . ?
C1O N1O 1.328(7) . ?
C1O C2O 1.376(8) . ?
C1D N1D 1.332(7) . ?
C1D C2D 1.390(8) . ?
C1I N1I 1.341(7) . ?
C1I C2I 1.383(8) . ?
N1H C5H 1.316(8) . ?
N1H C1H 1.354(7) . ?
O51 N51 1.242(13) . ?
N71 O71 1.236(7) . ?
N71 O72 1.269(7) . ?
O11 N11 1.275(6) . ?
N1O Ag3 2.469(5) 7_656 ?
N1O C5O 1.348(8) . ?
O81 N81 1.282(7) . ?
N1A C5A 1.324(7) . ?
N1A C1A 1.356(7) . ?
O43 N41 1.212(6) . ?
N1I C5I 1.341(8) . ?
C3H HR 0.9500 . ?
C3H C4H 1.384(8) . ?
C3H C2H 1.387(8) . ?
N11 O13 1.205(6) . ?
N1K Ag3 2.456(5) 7_656 ?
N1K C1K 1.363(7) . ?
N1K C5K 1.326(8) . ?
N51 O53 1.216(6) . ?
N51 O52 1.289(18) . ?
N51 O52' 1.224(17) . ?
N51 O51' 1.276(15) . ?
C2B H2B 0.9500 . ?
C2B C3B 1.400(8) . ?
O23 N21 1.224(6) . ?
O21 N21 1.253(7) . ?
N1D C5D 1.342(8) . ?
N41 O42 1.284(10) . ?
N41 O41 1.269(12) . ?
N41 O41' 1.245(14) . ?
N41 O42' 1.270(12) . ?
O22 N21 1.238(7) . ?
N1B C5B 1.336(8) . ?
N1E C5E 1.328(8) . ?
N1E C1E 1.356(7) . ?
C4C H4C 0.9500 . ?
C4C C3C 1.385(9) . ?
C4C C5C 1.380(10) . ?
C2F H2F 0.9500 . ?
C2F C3F 1.382(8) . ?
C2F C1F 1.376(8) . ?
C4F H4F 0.9500 . ?
C4F C3F 1.366(9) . ?
C4F C5F 1.373(10) . ?
N1C C5C 1.361(8) . ?
N1C C1C 1.331(7) . ?
C2O HS 0.9500 . ?
C2O C3O 1.392(8) . ?
C3F H3F 0.9500 . ?
C4J HT 0.9500 . ?
C4J C3J 1.375(10) . ?
C4J C5J 1.359(10) . ?
C4H HU 0.9500 . ?
C4H C5H 1.390(8) . ?
C2C H2C 0.9500 . ?
C2C C3C 1.390(9) . ?
C2C C1C 1.377(8) . ?
C5O HV 0.9500 . ?
C5O C4O 1.377(9) . ?
C3C H3C 0.9500 . ?
C4O HW 0.9500 . ?
C4O C3O 1.379(9) . ?
C1J N1J 1.336(6) . ?
C1J C2J 1.370(7) . ?
N1G C1G 1.341(7) . ?
N1G C5G 1.333(8) . ?
N81 O83 1.234(6) . ?
C3O HX 0.9500 . ?
N1J Ag3 2.522(4) 7_656 ?
N1J C5J 1.348(7) . ?
C2K HY 0.9500 . ?
C2K C3K 1.378(8) . ?
C2K C1K 1.383(8) . ?
C5C H5C 0.9500 . ?
N1F C5F 1.331(8) . ?
N1F C1F 1.342(6) . ?
C1G C2G 1.380(8) . ?
C3E H3E 0.9500 . ?
C3E C2E 1.384(8) . ?
C3E C4E 1.373(10) . ?
C3A H3A 0.9500 . ?
C3A C2A 1.389(8) . ?
C3A C4A 1.371(8) . ?
C61S N6S 1.142(9) . ?
C61S C62S 1.436(11) . ?
C2I HZ 0.9500 . ?
C2I C3I 1.383(8) . ?
C5H H1 0.9500 . ?
C3J H2 0.9500 . ?
C3J C2J 1.388(9) . ?
C2H H3 0.9500 . ?
C2H C1H 1.389(8) . ?
C3G H4 0.9500 . ?
C3G C2G 1.375(8) . ?
C3G C4G 1.385(10) . ?
C2E H2E 0.9500 . ?
C2E C1E 1.384(8) . ?
C2G H5 0.9500 . ?
C2A H2A 0.9500 . ?
C2A C1A 1.379(8) . ?
C4B H4B 0.9500 . ?
C4B C5B 1.384(9) . ?
C4B C3B 1.386(9) . ?
C4D H4D 0.9500 . ?
C4D C3D 1.381(8) . ?
C4D C5D 1.384(8) . ?
C5F H5F 0.9500 . ?
C4I H6 0.9500 . ?
C4I C5I 1.382(9) . ?
C4I C3I 1.381(9) . ?
C5G H7 0.9500 . ?
C5G C4G 1.396(11) . ?
C4G H8 0.9500 . ?
C5B H5B 0.9500 . ?
C5I H9 0.9500 . ?
C52S H 0.9800 . ?
C52S HA 0.9800 . ?
C52S HB 0.9800 . ?
C52S C51S 1.432(13) . ?
C3D H3D 0.9500 . ?
C3D C2D 1.393(8) . ?
C3K H10 0.9500 . ?
C3K C4K 1.370(9) . ?
C4A H4A 0.9500 . ?
C4A C5A 1.394(8) . ?
C2D H2D 0.9500 . ?
C4K H11 0.9500 . ?
C4K C5K 1.384(9) . ?
C2J H12 0.9500 . ?
C5J H13 0.9500 . ?
C42S HC 0.9800 . ?
C42S HD 0.9800 . ?
C42S HE 0.9800 . ?
C42S C41S 1.385(16) . ?
N5S C51S 1.114(12) . ?
C3I H14 0.9500 . ?
C5A H5A 0.9500 . ?
C4E H4E 0.9500 . ?
C4E C5E 1.382(9) . ?
C5E H5E 0.9500 . ?
C3B H3B 0.9500 . ?
C5D H5D 0.9500 . ?
N3S C31S 1.147(13) . ?
C32S HF 0.9800 . ?
C32S HG 0.9800 . ?
C32S HH 0.9800 . ?
C32S C31S 1.434(14) . ?
C5K H15 0.9500 . ?
C12S HI 0.9800 . ?
C12S HJ 0.9800 . ?
C12S HK 0.9800 . ?
C12S C11S 1.436(11) . ?
C41S N4S 1.106(19) . ?
C11S N1S 1.116(12) . ?
N2S C21S 1.155(6) . ?
C62S HL 0.9800 . ?
C62S HM 0.9800 . ?
C62S HN 0.9800 . ?
C21S C22S 1.431(6) . ?
C22S HO 0.9800 . ?
C22S HP 0.9800 . ?
C22S HQ 0.9800 . ?

loop_
_geom_torsion_atom_site_label_1
_geom_torsion_atom_site_label_2
_geom_torsion_atom_site_label_3
_geom_torsion_atom_site_label_4
_geom_torsion
_geom_torsion_site_symmetry_1
_geom_torsion_site_symmetry_2
_geom_torsion_site_symmetry_3
_geom_torsion_site_symmetry_4
_geom_torsion_publ_flag
Tb1 O12 N11 O11 2.4(6) . . . . ?
Tb1 O12 N11 O13 -178.3(8) . . . . ?
Tb1 O11 N11 O12 -2.3(6) . . . . ?
Tb1 O11 N11 O13 178.4(8) . . . . ?
Tb1 O21 N21 O23 176.3(5) . . . . ?
Tb1 O21 N21 O22 -4.3(6) . . . . ?
Tb1 O22 N21 O23 -176.4(5) . . . . ?
Tb1 O22 N21 O21 4.2(6) . . . . ?
Tb2 O82 N81 O81 -11.0(6) . . . . ?
Tb2 O82 N81 O83 167.2(7) . . . . ?
Tb2 O51 N51 O53 -178.8(5) . . . . ?
Tb2 O51 N51 O52 3.1(13) . . . . ?
Tb2 O81 N81 O82 10.9(6) . . . . ?
Tb2 O81 N81 O83 -167.4(6) . . . . ?
Ag1 N1A C5A C4A 177.8(5) . . . . ?
Ag1 N1A C1A P1 8.5(6) . . . . ?
Ag1 N1A C1A C2A -177.0(4) . . . . ?
Ag1 N1B C5B C4B 164.2(5) . . . . ?
Ag1 N1C C5C C4C 131.1(7) . . . . ?
Ag1 N1C C1C P1 44.5(5) . . . . ?
Ag1 N1C C1C C2C -133.2(5) . . . . ?
Ag2 N1D C5D C4D 179.7(5) . . . . ?
Ag2 N1E C5E C4E -168.3(6) . . . . ?
Ag2 N1E C1E P2 -13.0(7) . . . . ?
Ag2 N1E C1E C2E 166.6(5) . . . . ?
Ag2 N1F C5F C4F -147.8(7) . . . . ?
Ag2 N1F C1F P2 -30.3(7) . . . . ?
Ag2 N1F C1F C2F 146.2(5) . . . . ?
Ag3 N1H C5H C4H -171.4(5) . . . . ?
Ag3 N1H C1H P3 -7.7(6) . . . . ?
Ag3 N1H C1H C2H 171.4(4) . . . . ?
Ag3 N1O C5O C4O 174.5(5) 7_656 . . . ?
Ag3 N1I C5I C4I -179.4(6) . . . . ?
Ag3 N1K C1K P4 -0.8(7) 7_656 . . . ?
Ag3 N1K C1K C2K 175.3(4) 7_656 . . . ?
Ag3 N1K C5K C4K -175.2(6) 7_656 . . . ?
Ag3 N1G C1G P3 -34.5(7) . . . . ?
Ag3 N1G C1G C2G 143.8(5) . . . . ?
Ag3 N1G C5G C4G -145.5(8) . . . . ?
Ag3 N1J C5J C4J 147.8(6) 7_656 . . . ?
P3 C1I N1I Ag3 -1.8(7) . . . . ?
P3 C1I N1I C5I 177.4(5) . . . . ?
P3 C1I C2I C3I -178.1(5) . . . . ?
P3 C1G C2G C3G -179.5(5) . . . . ?
P4 C1O N1O Ag3 7.2(7) . . . 7_656 ?
P4 C1O N1O C5O 179.1(5) . . . . ?
P4 C1O C2O C3O 179.3(5) . . . . ?
P4 C1J N1J Ag3 28.8(6) . . . 7_656 ?
P4 C1J N1J C5J 176.3(5) . . . . ?
P4 C1J C2J C3J -175.5(5) . . . . ?
P1 C1B C2B C3B 178.9(5) . . . . ?
P1 C1B N1B Ag1 17.2(6) . . . . ?
P1 C1B N1B C5B 179.6(5) . . . . ?
P2 C1D N1D Ag2 -4.5(7) . . . . ?
P2 C1D N1D C5D 175.6(5) . . . . ?
P2 C1D C2D C3D -175.7(5) . . . . ?
O2 P2 C1D N1D -178.8(4) . . . . ?
O2 P2 C1D C2D -2.6(6) . . . . ?
O2 P2 C1F C2F 23.1(6) . . . . ?
O2 P2 C1F N1F -160.3(5) . . . . ?
O2 P2 C1E N1E -170.7(4) . . . . ?
O2 P2 C1E C2E 9.7(6) . . . . ?
O4 P4 C1O N1O 176.0(4) . . . . ?
O4 P4 C1O C2O -2.4(5) . . . . ?
O4 P4 C1J N1J 160.0(5) . . . . ?
O4 P4 C1J C2J -24.3(5) . . . . ?
O4 P4 C1K N1K -178.3(4) . . . . ?
O4 P4 C1K C2K 5.4(6) . . . . ?
O73 N71 O71 Tb2 177.9(5) . . . . ?
O73 N71 O72 Tb2 -177.7(5) . . . . ?
O3 P3 C1I N1I 178.1(4) . . . . ?
O3 P3 C1I C2I -4.4(6) . . . . ?
O3 P3 C1G N1G -154.7(5) . . . . ?
O3 P3 C1G C2G 26.8(6) . . . . ?
O3 P3 C1H N1H -173.8(4) . . . . ?
O3 P3 C1H C2H 7.1(5) . . . . ?
O63 N61 O61 Tb2 177.5(5) . . . . ?
O63 N61 O62 Tb2 -177.4(5) . . . . ?
O63 N61 O61' Tb2 179.4(5) . . . . ?
O63 N61 O62' Tb2 -180.0(5) . . . . ?
O1 P1 C1B C2B -10.7(5) . . . . ?
O1 P1 C1B N1B 169.3(4) . . . . ?
O1 P1 C1C N1C 145.7(5) . . . . ?
O1 P1 C1C C2C -36.3(5) . . . . ?
O1 P1 C1A N1A 176.6(4) . . . . ?
O1 P1 C1A C2A 1.9(6) . . . . ?
C1B P1 C1C N1C -93.4(5) . . . . ?
C1B P1 C1C C2C 84.6(5) . . . . ?
C1B P1 C1A N1A 55.7(5) . . . . ?
C1B P1 C1A C2A -119.0(5) . . . . ?
C1B C2B C3B C4B 1.7(9) . . . . ?
C1B N1B C5B C4B 1.3(10) . . . . ?
C1O P4 C1J N1J -78.8(5) . . . . ?
C1O P4 C1J C2J 96.8(5) . . . . ?
C1O P4 C1K N1K 60.7(5) . . . . ?
C1O P4 C1K C2K -115.6(5) . . . . ?
C1O N1O C5O C4O 1.9(10) . . . . ?
C1O C2O C3O C4O 1.2(9) . . . . ?
C1D P2 C1F C2F 147.8(5) . . . . ?
C1D P2 C1F N1F -35.5(6) . . . . ?
C1D P2 C1E N1E 68.1(5) . . . . ?
C1D P2 C1E C2E -111.5(5) . . . . ?
C1D N1D C5D C4D -0.4(10) . . . . ?
C1I P3 C1G N1G -31.7(6) . . . . ?
C1I P3 C1G C2G 149.8(5) . . . . ?
C1I P3 C1H N1H 65.3(5) . . . . ?
C1I P3 C1H C2H -113.8(5) . . . . ?
C1I N1I C5I C4I 1.4(11) . . . . ?
C1I C2I C3I C4I 0.1(10) . . . . ?
O51 N51 O52 Tb2 -3.1(13) . . . . ?
N1O C1O C2O C3O 1.0(9) . . . . ?
N1O C5O C4O C3O 0.1(11) . . . . ?
O71 N71 O72 Tb2 4.2(6) . . . . ?
O43 N41 O42 Tb1 -177.6(5) . . . . ?
O43 N41 O41 Tb1 177.5(5) . . . . ?
O43 N41 O41' Tb1 177.7(4) . . . . ?
O43 N41 O42' Tb1 -177.9(4) . . . . ?
N1I C1I C2I C3I -0.8(10) . . . . ?
C3H C4H C5H N1H -0.2(10) . . . . ?
C3H C2H C1H P3 178.9(4) . . . . ?
C3H C2H C1H N1H -0.2(9) . . . . ?
O61 N61 O62 Tb2 5.9(7) . . . . ?
O72 N71 O71 Tb2 -4.1(6) . . . . ?
O33 N31 O32 Tb1 179.6(5) . . . . ?
O33 N31 O31 Tb1 -179.5(5) . . . . ?
O33 N31 O31' Tb1 -178.8(5) . . . . ?
O33 N31 O32' Tb1 178.7(5) . . . . ?
C2B C1B N1B Ag1 -162.8(4) . . . . ?
C2B C1B N1B C5B -0.5(9) . . . . ?
N1D C1D C2D C3D 0.2(10) . . . . ?
N1B C1B C2B C3B -1.0(9) . . . . ?
C2O C1O N1O Ag3 -174.4(4) . . . 7_656 ?
C2O C1O N1O C5O -2.5(9) . . . . ?
C3F C2F C1F P2 176.9(5) . . . . ?
C3F C2F C1F N1F 0.5(9) . . . . ?
C3F C4F C5F N1F 0.4(13) . . . . ?
C4J C3J C2J C1J -0.7(10) . . . . ?
C4H C3H C2H C1H -0.8(9) . . . . ?
C5O C4O C3O C2O -1.7(10) . . . . ?
C3C C4C C5C N1C -2.3(12) . . . . ?
C3C C2C C1C P1 -179.1(5) . . . . ?
C3C C2C C1C N1C -1.2(9) . . . . ?
C1J P4 C1O N1O 55.2(5) . . . . ?
C1J P4 C1O C2O -123.2(5) . . . . ?
C1J P4 C1K N1K -54.4(5) . . . . ?
C1J P4 C1K C2K 129.3(5) . . . . ?
C1J N1J C5J C4J -0.8(11) . . . . ?
N1G C1G C2G C3G 2.1(10) . . . . ?
N1G C5G C4G C3G 3.8(16) . . . . ?
O53 N51 O52 Tb2 178.8(6) . . . . ?
O53 N51 O52' Tb2 178.4(6) . . . . ?
O53 N51 O51' Tb2 -178.5(6) . . . . ?
O32 N31 O31 Tb1 3.1(7) . . . . ?
N1J C1J C2J C3J 0.0(10) . . . . ?
O42 N41 O41 Tb1 0.2(8) . . . . ?
C2K C3K C4K C5K -1.5(11) . . . . ?
C5C C4C C3C C2C 2.9(11) . . . . ?
C5C N1C C1C P1 179.7(5) . . . . ?
C5C N1C C1C C2C 1.9(10) . . . . ?
C1G P3 C1I N1I 55.8(5) . . . . ?
C1G P3 C1I C2I -126.7(5) . . . . ?
C1G P3 C1H N1H -54.5(5) . . . . ?
C1G P3 C1H C2H 126.4(5) . . . . ?
C1G N1G C5G C4G -1.2(14) . . . . ?
C3E C2E C1E P2 -179.9(5) . . . . ?
C3E C2E C1E N1E 0.5(10) . . . . ?
C3E C4E C5E N1E 1.9(12) . . . . ?
C3A C2A C1A P1 174.7(5) . . . . ?
C3A C2A C1A N1A 0.3(9) . . . . ?
C3A C4A C5A N1A -1.5(10) . . . . ?
C2I C1I N1I Ag3 -179.2(5) . . . . ?
C2I C1I N1I C5I 0.0(9) . . . . ?
O31 N31 O32 Tb1 -3.1(7) . . . . ?
C5H N1H C1H P3 -178.1(5) . . . . ?
C5H N1H C1H C2H 0.9(9) . . . . ?
C3J C4J C5J N1J 0.1(12) . . . . ?
C2H C3H C4H C5H 1.0(9) . . . . ?
C2E C3E C4E C5E -2.4(11) . . . . ?
C2G C3G C4G C5G -3.4(14) . . . . ?
C2A C3A C4A C5A 0.5(10) . . . . ?
C4D C3D C2D C1D 0.6(9) . . . . ?
C5F C4F C3F C2F -0.8(11) . . . . ?
C5F N1F C1F P2 -177.3(6) . . . . ?
C5F N1F C1F C2F -0.8(10) . . . . ?
C5G N1G C1G P3 179.8(6) . . . . ?
C5G N1G C1G C2G -1.8(11) . . . . ?
C4G C3G C2G C1G 0.6(11) . . . . ?
C5B C4B C3B C2B -1.0(10) . . . . ?
C5I C4I C3I C2I 1.2(11) . . . . ?
C3D C4D C5D N1D 1.3(11) . . . . ?
C3K C2K C1K P4 175.6(5) . . . . ?
C3K C2K C1K N1K -0.5(9) . . . . ?
C3K C4K C5K N1K 0.1(12) . . . . ?
C4A C3A C2A C1A 0.1(10) . . . . ?
C2D C1D N1D Ag2 179.5(5) . . . . ?
C2D C1D N1D C5D -0.3(9) . . . . ?
C2J C1J N1J Ag3 -146.7(5) . . . 7_656 ?
C2J C1J N1J C5J 0.8(10) . . . . ?
C1C P1 C1B C2B -131.3(5) . . . . ?
C1C P1 C1B N1B 48.7(5) . . . . ?
C1C P1 C1A N1A -59.4(5) . . . . ?
C1C P1 C1A C2A 125.9(5) . . . . ?
C1C N1C C5C C4C -0.1(11) . . . . ?
C1C C2C C3C C4C -1.2(10) . . . . ?
C5J C4J C3J C2J 0.7(11) . . . . ?
C3I C4I C5I N1I -2.0(12) . . . . ?
C5A N1A C1A P1 -175.7(5) . . . . ?
C5A N1A C1A C2A -1.3(9) . . . . ?
C1F P2 C1D N1D 56.8(5) . . . . ?
C1F P2 C1D C2D -127.0(5) . . . . ?
C1F P2 C1E N1E -51.1(5) . . . . ?
C1F P2 C1E C2E 129.3(5) . . . . ?
C1F C2F C3F C4F 0.3(9) . . . . ?
C1F N1F C5F C4F 0.3(12) . . . . ?
C1A P1 C1B C2B 109.6(5) . . . . ?
C1A P1 C1B N1B -70.5(5) . . . . ?
C1A P1 C1C N1C 22.1(6) . . . . ?
C1A P1 C1C C2C -160.0(4) . . . . ?
C1A N1A C5A C4A 1.9(10) . . . . ?
C1K P4 C1O N1O -63.9(5) . . . . ?
C1K P4 C1O C2O 117.7(5) . . . . ?
C1K P4 C1J N1J 36.6(5) . . . . ?
C1K P4 C1J C2J -147.7(5) . . . . ?
C1K N1K C5K C4K 1.0(11) . . . . ?
C1K C2K C3K C4K 1.7(10) . . . . ?
C4E C3E C2E C1E 1.2(10) . . . . ?
C5E N1E C1E P2 179.4(5) . . . . ?
C5E N1E C1E C2E -1.0(9) . . . . ?
C1H P3 C1I N1I -60.9(5) . . . . ?
C1H P3 C1I C2I 116.6(5) . . . . ?
C1H P3 C1G N1G 84.9(6) . . . . ?
C1H P3 C1G C2G -93.5(5) . . . . ?
C1H N1H C5H C4H -0.7(10) . . . . ?
C3B C4B C5B N1B -0.6(11) . . . . ?
C5D C4D C3D C2D -1.3(10) . . . . ?
C5K N1K C1K P4 -176.9(5) . . . . ?
C5K N1K C1K C2K -0.8(9) . . . . ?
O62 N61 O61 Tb2 -5.7(7) . . . . ?
C1E P2 C1D N1D -57.9(5) . . . . ?
C1E P2 C1D C2D 118.3(5) . . . . ?
C1E P2 C1F C2F -96.7(5) . . . . ?
C1E P2 C1F N1F 79.9(6) . . . . ?
C1E N1E C5E C4E -0.2(10) . . . . ?
O61' N61 O62' Tb2 -9.5(10) . . . . ?
O62' N61 O61' Tb2 9.5(10) . . . . ?
O31' N31 O32' Tb1 3.4(10) . . . . ?
O32' N31 O31' Tb1 -3.4(10) . . . . ?
O52' N51 O51' Tb2 -4.4(12) . . . . ?
O51' N51 O52' Tb2 4.4(12) . . . . ?
O41 N41 O42 Tb1 -0.2(8) . . . . ?
O41' N41 O42' Tb1 7.1(11) . . . . ?
O42' N41 O41' Tb1 -7.2(11) . . . . ?

loop_
_twin_individual_id
_twin_individual_mass_fraction_refined
1 0.578(8)
2 0.422(8)
